data_7032754
loop_
_publ_author_name
'Cesari, C.'
'Conti, S.'
'Zacchini, S.'
'Zanotti, V.'
'Cassani, M. C.'
'Mazzoni, R.'

_publ_section_title
;
 Sterically driven synthesis of ruthenium and ruthenium-silver
 N-heterocyclic carbene complexes.
;
_journal_issue 46
_journal_name_full 'Dalton transactions (Cambridge, England : 2003)'
_journal_page_first 17240
_journal_page_last 17243
_journal_paper_doi 10.1039/c4dt02747g
_journal_volume 43
_journal_year 2014
_chemical_formula_sum 'C63.75 H69 Ag Cl N2 O5 Ru'
_chemical_formula_weight 1187.60
_chemical_name_systematic
; 
 ? 
;
_space_group_IT_number 14
_symmetry_cell_setting monoclinic
_symmetry_space_group_name_Hall '-P 2ybc'
_symmetry_space_group_name_H-M 'P 1 21/c 1'
_atom_sites_solution_hydrogens geom
_atom_sites_solution_primary direct
_atom_sites_solution_secondary difmap
_audit_creation_method SHELXL-97
_cell_angle_alpha 90.00
_cell_angle_beta 90.6730(10)
_cell_angle_gamma 90.00
_cell_formula_units_Z 8
_cell_length_a 15.6360(14)
_cell_length_b 20.8474(19)
_cell_length_c 38.030(4)
_cell_measurement_reflns_used 9013
_cell_measurement_temperature 295(2)
_cell_measurement_theta_max 23.7155
_cell_measurement_theta_min 2.228
_cell_volume 12396(2)
_computing_cell_refinement 'APEX2 (Bruker AXS, 2006)'
_computing_data_collection 'APEX2 (Bruker AXS, 2006)'
_computing_data_reduction 'SAINT (Bruker AXS, 2004)'
_computing_molecular_graphics 'ORTEPII (Johnson, 1996)'
_computing_publication_material 'XCIF (Bruker AXS, 2001)'
_computing_structure_refinement 'SHELXL-97 (Sheldrick, 1997)'
_computing_structure_solution 'SHELXS-97 (Sheldrick, 1990)'
_diffrn_ambient_temperature 295(2)
_diffrn_measured_fraction_theta_full 0.999
_diffrn_measured_fraction_theta_max 0.999
_diffrn_measurement_device_type 'CCD area detector'
_diffrn_measurement_method 'phi and omega scans'
_diffrn_radiation_monochromator graphite
_diffrn_radiation_source 'fine-focus sealed tube'
_diffrn_radiation_type MoK\a
_diffrn_radiation_wavelength 0.71073
_diffrn_reflns_av_R_equivalents 0.0524
_diffrn_reflns_av_sigmaI/netI 0.0410
_diffrn_reflns_limit_h_max 18
_diffrn_reflns_limit_h_min -18
_diffrn_reflns_limit_k_max 24
_diffrn_reflns_limit_k_min -24
_diffrn_reflns_limit_l_max 45
_diffrn_reflns_limit_l_min -45
_diffrn_reflns_number 116143
_diffrn_reflns_theta_full 25.03
_diffrn_reflns_theta_max 25.03
_diffrn_reflns_theta_min 1.07
_exptl_absorpt_coefficient_mu 0.649
_exptl_absorpt_correction_T_max 0.9204
_exptl_absorpt_correction_T_min 0.8866
_exptl_absorpt_correction_type empirical
_exptl_absorpt_process_details
;
 Data were corrected for Lorentz polarization and absorption
 effects (empirical absorption corrections SADABS).
 R(int) = 0.1281 (selected reflections only, before parameter refinement)
 R(int) = 0.0556 (selected reflections only, after parameter refinement)
;
_exptl_crystal_colour pale-yellow
_exptl_crystal_density_diffrn 1.273
_exptl_crystal_density_method 'not measured'
_exptl_crystal_description prism
_exptl_crystal_F_000 4908
_exptl_crystal_size_max 0.19
_exptl_crystal_size_mid 0.16
_exptl_crystal_size_min 0.13
_refine_diff_density_max 1.038
_refine_diff_density_min -0.795
_refine_diff_density_rms 0.096
_refine_ls_extinction_method none
_refine_ls_goodness_of_fit_ref 1.029
_refine_ls_hydrogen_treatment constr
_refine_ls_matrix_type full
_refine_ls_number_parameters 1157
_refine_ls_number_reflns 21866
_refine_ls_number_restraints 1033
_refine_ls_restrained_S_all 1.103
_refine_ls_R_factor_all 0.0970
_refine_ls_R_factor_gt 0.0619
_refine_ls_shift/su_max 0.001
_refine_ls_shift/su_mean 0.000
_refine_ls_structure_factor_coef Fsqd
_refine_ls_weighting_details 'calc w=1/[\s^2^(Fo^2^)+(0.1063P)^2^+21.5631P] where P=(Fo^2^+2Fc^2^)/3'
_refine_ls_weighting_scheme calc
_refine_ls_wR_factor_gt 0.1743
_refine_ls_wR_factor_ref 0.2014
_reflns_number_gt 14719
_reflns_number_total 21866
_reflns_threshold_expression >2sigma(I)
_cod_data_source_file c4dt02747g2.cif
_cod_data_source_block 5f
_cod_depositor_comments
;
The following automatic conversions were performed:

'_symmetry_cell_setting' value 'Monoclinic' changed to 'monoclinic'
according to
/usr/data/users/saulius/crontab/automatic-downloads/rss-feeds/RSC/lib/dictionaries/cif_core.dic
dictionary named 'cif_core.dic' version 2.4.2 from 2011-04-26.

Automatic conversion script
Id: cif_fix_values 2827 2014-09-09 07:05:25Z andrius 

 Adding full bibliography for 7032750--7032755.cif.
;
_cod_original_sg_symbol_H-M P2(1)/c
_cod_database_code 7032754

loop_
_symmetry_equiv_pos_as_xyz
'x, y, z'
'-x, y+1/2, -z+1/2'
'-x, -y, -z'
'x, -y-1/2, z-1/2'

loop_
_atom_site_label
_atom_site_type_symbol
_atom_site_fract_x
_atom_site_fract_y
_atom_site_fract_z
_atom_site_U_iso_or_equiv
_atom_site_adp_type
_atom_site_occupancy
_atom_site_symmetry_multiplicity
_atom_site_calc_flag
_atom_site_refinement_flags
_atom_site_disorder_assembly
_atom_site_disorder_group
Ru1 Ru 0.77527(3) 0.30615(2) 0.008869(13) 0.05085(15) Uani 1 1 d . . .
Ag1 Ag 1.00838(3) 0.24240(3) 0.052931(14) 0.06450(17) Uani 1 1 d . . .
Cl1 Cl 0.86631(11) 0.30767(10) 0.06135(4) 0.0728(5) Uani 1 1 d . . .
C1 C 0.6724(5) 0.2960(4) 0.03316(19) 0.0686(18) Uani 1 1 d U . .
C2 C 0.7602(6) 0.3948(4) 0.0105(2) 0.082(2) Uani 1 1 d U . .
C3 C 0.8915(4) 0.2433(3) -0.01493(15) 0.0507(11) Uani 1 1 d U . .
C4 C 0.8663(4) 0.2983(3) -0.03633(16) 0.0542(12) Uani 1 1 d U . .
C5 C 0.7788(4) 0.2893(3) -0.04817(16) 0.0540(12) Uani 1 1 d U . .
C6 C 0.7459(4) 0.2327(3) -0.03074(16) 0.0538(12) Uani 1 1 d U . .
C7 C 0.8127(4) 0.2072(3) -0.00831(15) 0.0503(11) Uani 1 1 d U . .
C8 C 0.9302(3) 0.3449(2) -0.04952(12) 0.0670(14) Uani 1 1 d GU . .
C9 C 0.9772(3) 0.3825(3) -0.02609(10) 0.0841(17) Uani 1 1 d GU . .
H9 H 0.9663 0.3804 -0.0021 0.101 Uiso 1 1 calc R . .
C10 C 1.0404(3) 0.4233(3) -0.03848(14) 0.0988(19) Uani 1 1 d GU . .
H10 H 1.0718 0.4485 -0.0228 0.119 Uiso 1 1 calc R . .
C11 C 1.0566(3) 0.4265(3) -0.07429(15) 0.101(2) Uani 1 1 d GU . .
H11 H 1.0989 0.4538 -0.0826 0.121 Uiso 1 1 calc R . .
C12 C 1.0096(4) 0.3889(3) -0.09772(11) 0.0949(19) Uani 1 1 d GU . .
H12 H 1.0205 0.3910 -0.1217 0.114 Uiso 1 1 calc R . .
C13 C 0.9465(3) 0.3481(2) -0.08534(11) 0.0803(17) Uani 1 1 d GU . .
H13 H 0.9150 0.3230 -0.1010 0.096 Uiso 1 1 calc R . .
C14 C 0.8111(3) 0.14738(17) 0.01355(11) 0.0581(12) Uani 1 1 d GU . .
C15 C 0.7404(2) 0.1310(2) 0.03347(12) 0.0661(14) Uani 1 1 d GU . .
H15 H 0.6925 0.1574 0.0334 0.079 Uiso 1 1 calc R . .
C16 C 0.7414(3) 0.0751(2) 0.05342(12) 0.0773(16) Uani 1 1 d GU . .
H16 H 0.6941 0.0641 0.0667 0.093 Uiso 1 1 calc R . .
C17 C 0.8131(3) 0.03564(19) 0.05345(13) 0.0808(17) Uani 1 1 d GU . .
H17 H 0.8137 -0.0017 0.0668 0.097 Uiso 1 1 calc R . .
C18 C 0.8838(3) 0.0521(2) 0.03354(13) 0.0786(16) Uani 1 1 d GU . .
H18 H 0.9317 0.0257 0.0336 0.094 Uiso 1 1 calc R . .
C19 C 0.8828(2) 0.1079(2) 0.01359(12) 0.0688(15) Uani 1 1 d GU . .
H19 H 0.9301 0.1189 0.0003 0.083 Uiso 1 1 calc R . .
C20 C 0.6609(2) 0.2022(2) -0.03786(12) 0.0584(13) Uani 1 1 d GU . .
C21 C 0.5858(3) 0.23794(17) -0.03769(12) 0.0648(14) Uani 1 1 d GU . .
H21 H 0.5880 0.2819 -0.0338 0.078 Uiso 1 1 calc R . .
C22 C 0.5075(2) 0.2079(2) -0.04334(13) 0.0731(15) Uani 1 1 d GU . .
H22 H 0.4573 0.2317 -0.0432 0.088 Uiso 1 1 calc R . .
C23 C 0.5043(2) 0.1421(2) -0.04917(14) 0.0823(15) Uani 1 1 d GU . .
C24 C 0.5793(3) 0.10638(17) -0.04935(14) 0.0819(17) Uani 1 1 d GU . .
H24 H 0.5772 0.0624 -0.0533 0.098 Uiso 1 1 calc R . .
C25 C 0.6576(2) 0.1365(2) -0.04370(13) 0.0700(15) Uani 1 1 d GU . .
H25 H 0.7079 0.1126 -0.0438 0.084 Uiso 1 1 calc R . .
C26 C 0.3578(7) 0.1420(6) -0.0561(3) 0.130(3) Uani 1 1 d U . .
H26A H 0.3098 0.1140 -0.0597 0.195 Uiso 1 1 calc R . .
H26B H 0.3615 0.1714 -0.0755 0.195 Uiso 1 1 calc R . .
H26C H 0.3504 0.1657 -0.0347 0.195 Uiso 1 1 calc R . .
C27 C 0.7359(3) 0.32399(19) -0.07789(9) 0.0597(13) Uani 1 1 d GU . .
C28 C 0.7336(3) 0.39062(19) -0.07891(10) 0.0752(16) Uani 1 1 d GU . .
H28 H 0.7578 0.4143 -0.0606 0.090 Uiso 1 1 calc R . .
C29 C 0.6952(4) 0.42183(16) -0.10728(13) 0.0832(17) Uani 1 1 d GU . .
H29 H 0.6937 0.4664 -0.1080 0.100 Uiso 1 1 calc R . .
C30 C 0.6591(3) 0.3864(2) -0.13463(11) 0.0821(15) Uani 1 1 d GU . .
C31 C 0.6614(3) 0.3198(2) -0.13361(10) 0.0738(16) Uani 1 1 d GU . .
H31 H 0.6373 0.2961 -0.1519 0.089 Uiso 1 1 calc R . .
C32 C 0.6998(3) 0.28858(16) -0.10525(11) 0.0661(15) Uani 1 1 d GU . .
H32 H 0.7013 0.2440 -0.1046 0.079 Uiso 1 1 calc R . .
C33 C 0.5751(7) 0.3884(5) -0.1873(3) 0.111(3) Uani 1 1 d U . .
H33A H 0.5525 0.4183 -0.2041 0.167 Uiso 1 1 calc R . .
H33B H 0.5289 0.3653 -0.1767 0.167 Uiso 1 1 calc R . .
H33C H 0.6125 0.3587 -0.1988 0.167 Uiso 1 1 calc R . .
C34 C 1.1109(4) 0.2295(3) 0.08799(16) 0.0525(13) Uani 1 1 d U . .
C35 C 1.2256(4) 0.2556(3) 0.12212(17) 0.0605(14) Uani 1 1 d U . .
H35 H 1.2694 0.2795 0.1324 0.073 Uiso 1 1 calc R . .
C36 C 1.2076(4) 0.1943(3) 0.12795(17) 0.0585(13) Uani 1 1 d U . .
H36 H 1.2366 0.1670 0.1433 0.070 Uiso 1 1 calc R . .
C37 C 1.1626(4) 0.34037(19) 0.08384(14) 0.0743(14) Uani 1 1 d GU . .
C38 C 1.1183(4) 0.3876(3) 0.10192(12) 0.0914(17) Uani 1 1 d GU . .
C39 C 1.1113(4) 0.4490(2) 0.08792(16) 0.103(2) Uani 1 1 d GU . .
H39 H 1.0817 0.4806 0.1000 0.124 Uiso 1 1 calc R . .
C40 C 1.1486(4) 0.4632(2) 0.05585(17) 0.108(2) Uani 1 1 d GU . .
H40 H 1.1439 0.5042 0.0465 0.129 Uiso 1 1 calc R . .
C41 C 1.1929(4) 0.4159(3) 0.03777(13) 0.1006(19) Uani 1 1 d GU . .
H41 H 1.2178 0.4254 0.0163 0.121 Uiso 1 1 calc R . .
C42 C 1.1998(3) 0.3545(2) 0.05177(14) 0.0882(16) Uani 1 1 d GU . .
C43 C 1.0790(7) 0.3727(5) 0.1382(3) 0.109(2) Uani 1 1 d U . .
H43 H 1.0811 0.3262 0.1419 0.131 Uiso 1 1 calc R . .
C44 C 0.9873(8) 0.3937(6) 0.1403(4) 0.149(4) Uani 1 1 d U . .
H44A H 0.9654 0.3832 0.1631 0.223 Uiso 1 1 calc R . .
H44B H 0.9542 0.3720 0.1225 0.223 Uiso 1 1 calc R . .
H44C H 0.9838 0.4392 0.1367 0.223 Uiso 1 1 calc R . .
C45 C 1.1324(8) 0.4044(6) 0.1669(3) 0.140(4) Uani 1 1 d U . .
H45A H 1.1087 0.3946 0.1894 0.210 Uiso 1 1 calc R . .
H45B H 1.1323 0.4500 0.1634 0.210 Uiso 1 1 calc R . .
H45C H 1.1900 0.3887 0.1660 0.210 Uiso 1 1 calc R . .
C46 C 1.2482(6) 0.3031(5) 0.0309(3) 0.102(2) Uani 1 1 d U . .
H46 H 1.2451 0.2626 0.0440 0.122 Uiso 1 1 calc R . .
C47 C 1.3425(7) 0.3228(6) 0.0288(3) 0.135(3) Uani 1 1 d U . .
H47A H 1.3739 0.2904 0.0165 0.202 Uiso 1 1 calc R . .
H47B H 1.3658 0.3276 0.0521 0.202 Uiso 1 1 calc R . .
H47C H 1.3469 0.3628 0.0164 0.202 Uiso 1 1 calc R . .
C48 C 1.2096(8) 0.2926(6) -0.0045(3) 0.130(3) Uani 1 1 d U . .
H48A H 1.2407 0.2596 -0.0165 0.194 Uiso 1 1 calc R . .
H48B H 1.2122 0.3317 -0.0178 0.194 Uiso 1 1 calc R . .
H48C H 1.1511 0.2797 -0.0022 0.194 Uiso 1 1 calc R . .
C49 C 1.0988(3) 0.11754(17) 0.10514(12) 0.0596(13) Uani 1 1 d GU . .
C50 C 1.1278(3) 0.0725(2) 0.08111(12) 0.0686(14) Uani 1 1 d GU . .
C51 C 1.0904(3) 0.0121(2) 0.07956(13) 0.0836(17) Uani 1 1 d GU . .
H51 H 1.1098 -0.0181 0.0635 0.100 Uiso 1 1 calc R . .
C52 C 1.0241(3) -0.00334(18) 0.10204(15) 0.0888(18) Uani 1 1 d GU . .
H52 H 0.9991 -0.0438 0.1010 0.107 Uiso 1 1 calc R . .
C53 C 0.9951(3) 0.0417(2) 0.12607(13) 0.0860(17) Uani 1 1 d GU . .
H53 H 0.9507 0.0314 0.1411 0.103 Uiso 1 1 calc R . .
C54 C 1.0325(3) 0.1021(2) 0.12763(12) 0.0749(15) Uani 1 1 d GU . .
C55 C 1.1996(5) 0.0890(4) 0.0556(2) 0.0798(17) Uani 1 1 d U . .
H55 H 1.2300 0.1266 0.0650 0.096 Uiso 1 1 calc R . .
C56 C 1.1620(7) 0.1072(5) 0.0195(2) 0.108(3) Uani 1 1 d U . .
H56A H 1.2076 0.1183 0.0039 0.162 Uiso 1 1 calc R . .
H56B H 1.1244 0.1433 0.0220 0.162 Uiso 1 1 calc R . .
H56C H 1.1307 0.0715 0.0100 0.162 Uiso 1 1 calc R . .
C57 C 1.2648(6) 0.0352(5) 0.0513(3) 0.110(3) Uani 1 1 d U . .
H57A H 1.3085 0.0488 0.0354 0.165 Uiso 1 1 calc R . .
H57B H 1.2366 -0.0021 0.0419 0.165 Uiso 1 1 calc R . .
H57C H 1.2901 0.0251 0.0737 0.165 Uiso 1 1 calc R . .
C58 C 0.9992(5) 0.1507(5) 0.1537(2) 0.0902(19) Uani 1 1 d U . .
H58 H 1.0415 0.1854 0.1551 0.108 Uiso 1 1 calc R . .
C59 C 0.9166(7) 0.1802(5) 0.1407(3) 0.119(3) Uani 1 1 d U . .
H59A H 0.8970 0.2110 0.1576 0.179 Uiso 1 1 calc R . .
H59B H 0.8743 0.1472 0.1377 0.179 Uiso 1 1 calc R . .
H59C H 0.9259 0.2011 0.1186 0.179 Uiso 1 1 calc R . .
C60 C 0.9886(6) 0.1242(5) 0.1913(3) 0.110(3) Uani 1 1 d U . .
H60A H 1.0419 0.1064 0.1994 0.165 Uiso 1 1 calc R . .
H60B H 0.9455 0.0915 0.1912 0.165 Uiso 1 1 calc R . .
H60C H 0.9718 0.1583 0.2067 0.165 Uiso 1 1 calc R . .
N1 N 1.1658(3) 0.2768(2) 0.09756(14) 0.0580(11) Uani 1 1 d U . .
N2 N 1.1371(3) 0.1785(2) 0.10680(13) 0.0521(10) Uani 1 1 d U . .
O1 O 0.6070(4) 0.2882(3) 0.04579(16) 0.0979(17) Uani 1 1 d U . .
O2 O 0.7520(5) 0.4494(3) 0.01159(18) 0.117(2) Uani 1 1 d U . .
O3 O 0.9646(3) 0.2331(2) -0.00263(11) 0.0578(10) Uani 1 1 d U . .
O4 O 0.4327(4) 0.1059(3) -0.05384(17) 0.1078(17) Uani 1 1 d U . .
O5 O 0.6211(4) 0.4217(3) -0.16108(15) 0.1000(16) Uani 1 1 d U . .
Ag2 Ag 0.50900(4) 0.21871(3) 0.200452(14) 0.06806(18) Uani 1 1 d . . .
Ru2 Ru 0.27495(3) 0.26595(3) 0.246440(13) 0.05240(15) Uani 1 1 d . . .
Cl2 Cl 0.36471(12) 0.28132(11) 0.19548(5) 0.0769(5) Uani 1 1 d . . .
C101 C 0.2586(6) 0.3548(4) 0.2510(2) 0.086(2) Uani 1 1 d U . .
C102 C 0.1730(5) 0.2612(4) 0.2203(2) 0.0711(19) Uani 1 1 d U . .
C103 C 0.3910(4) 0.1970(3) 0.26556(15) 0.0527(12) Uani 1 1 d U . .
C104 C 0.3690(4) 0.2472(3) 0.29031(16) 0.0545(12) Uani 1 1 d U . .
C105 C 0.2819(4) 0.2364(3) 0.30168(16) 0.0539(12) Uani 1 1 d U . .
C106 C 0.2465(4) 0.1847(3) 0.28085(16) 0.0539(12) Uani 1 1 d U . .
C107 C 0.3115(4) 0.1632(3) 0.25645(16) 0.0523(12) Uani 1 1 d U . .
C108 C 0.4353(3) 0.2890(2) 0.30657(11) 0.0620(13) Uani 1 1 d GU . .
C109 C 0.4547(3) 0.2823(2) 0.34214(10) 0.0707(15) Uani 1 1 d GU . .
H109 H 0.4233 0.2542 0.3559 0.085 Uiso 1 1 calc R . .
C110 C 0.5211(3) 0.3177(3) 0.35712(9) 0.0823(17) Uani 1 1 d GU . .
H110 H 0.5341 0.3133 0.3809 0.099 Uiso 1 1 calc R . .
C111 C 0.5680(3) 0.3597(3) 0.33654(13) 0.0888(18) Uani 1 1 d GU . .
H111 H 0.6125 0.3834 0.3466 0.107 Uiso 1 1 calc R . .
C112 C 0.5486(3) 0.3664(2) 0.30096(13) 0.0919(18) Uani 1 1 d GU . .
H112 H 0.5800 0.3945 0.2872 0.110 Uiso 1 1 calc R . .
C113 C 0.4822(3) 0.3310(3) 0.28598(9) 0.0789(16) Uani 1 1 d GU . .
H113 H 0.4692 0.3354 0.2622 0.095 Uiso 1 1 calc R . .
C114 C 0.3043(3) 0.11189(19) 0.22911(10) 0.0584(13) Uani 1 1 d GU . .
C115 C 0.3780(2) 0.0802(2) 0.21873(12) 0.0724(15) Uani 1 1 d GU . .
H115 H 0.4301 0.0896 0.2295 0.087 Uiso 1 1 calc R . .
C116 C 0.3737(3) 0.0343(2) 0.19222(13) 0.0855(17) Uani 1 1 d GU . .
H116 H 0.4230 0.0131 0.1853 0.103 Uiso 1 1 calc R . .
C117 C 0.2957(3) 0.0202(2) 0.17609(12) 0.0878(18) Uani 1 1 d GU . .
H117 H 0.2929 -0.0104 0.1584 0.105 Uiso 1 1 calc R . .
C118 C 0.2220(3) 0.0520(2) 0.18647(12) 0.0801(17) Uani 1 1 d GU . .
H118 H 0.1698 0.0425 0.1757 0.096 Uiso 1 1 calc R . .
C119 C 0.2263(2) 0.0978(2) 0.21297(12) 0.0689(15) Uani 1 1 d GU . .
H119 H 0.1770 0.1190 0.2199 0.083 Uiso 1 1 calc R . .
C120 C 0.2408(3) 0.26829(18) 0.33279(9) 0.0566(12) Uani 1 1 d GU . .
C121 C 0.1947(3) 0.23176(15) 0.35657(11) 0.0621(14) Uani 1 1 d GU . .
H121 H 0.1898 0.1877 0.3534 0.074 Uiso 1 1 calc R . .
C122 C 0.1559(3) 0.26112(19) 0.38507(10) 0.0656(14) Uani 1 1 d GU . .
H122 H 0.1251 0.2367 0.4010 0.079 Uiso 1 1 calc R . .
C123 C 0.1632(3) 0.3270(2) 0.38978(9) 0.0656(13) Uani 1 1 d GU . .
C124 C 0.2093(3) 0.36355(15) 0.36600(11) 0.0654(14) Uani 1 1 d GU . .
H124 H 0.2142 0.4076 0.3692 0.079 Uiso 1 1 calc R . .
C125 C 0.2481(3) 0.33419(18) 0.33751(10) 0.0622(14) Uani 1 1 d GU . .
H125 H 0.2789 0.3586 0.3216 0.075 Uiso 1 1 calc R . .
C126 C 0.0684(5) 0.3284(4) 0.4384(2) 0.089(2) Uani 1 1 d U . .
H12A H 0.0446 0.3577 0.4552 0.133 Uiso 1 1 calc R . .
H12B H 0.0998 0.2955 0.4507 0.133 Uiso 1 1 calc R . .
H12C H 0.0231 0.3092 0.4248 0.133 Uiso 1 1 calc R . .
C127 C 0.1620(2) 0.15328(19) 0.28704(13) 0.0603(13) Uani 1 1 d GU . .
C128 C 0.1607(2) 0.08775(19) 0.29374(13) 0.0703(15) Uani 1 1 d GU . .
H128 H 0.2113 0.0644 0.2936 0.084 Uiso 1 1 calc R . .
C129 C 0.0837(3) 0.05718(17) 0.30066(15) 0.0821(17) Uani 1 1 d GU . .
H129 H 0.0828 0.0133 0.3051 0.099 Uiso 1 1 calc R . .
C130 C 0.0080(2) 0.0921(2) 0.30088(15) 0.0886(16) Uani 1 1 d GU . .
C131 C 0.0093(2) 0.1577(2) 0.29418(14) 0.0767(16) Uani 1 1 d GU . .
H131 H -0.0413 0.1811 0.2943 0.092 Uiso 1 1 calc R . .
C132 C 0.0863(3) 0.18825(16) 0.28725(13) 0.0667(15) Uani 1 1 d GU . .
H132 H 0.0872 0.2321 0.2828 0.080 Uiso 1 1 calc R . .
C133 C -0.1439(7) 0.0889(6) 0.3062(3) 0.136(3) Uani 1 1 d U . .
H13A H -0.1887 0.0585 0.3105 0.204 Uiso 1 1 calc R . .
H13B H -0.1521 0.1078 0.2834 0.204 Uiso 1 1 calc R . .
H13C H -0.1453 0.1219 0.3238 0.204 Uiso 1 1 calc R . .
C134 C 0.6062(5) 0.2246(3) 0.16400(17) 0.0628(14) Uani 1 1 d U . .
C135 C 0.7145(5) 0.2656(4) 0.13177(19) 0.0784(16) Uani 1 1 d U . .
H135 H 0.7550 0.2944 0.1235 0.094 Uiso 1 1 calc R . .
C136 C 0.7009(4) 0.2058(3) 0.12068(17) 0.0646(14) Uani 1 1 d U . .
H136 H 0.7305 0.1847 0.1030 0.078 Uiso 1 1 calc R . .
C137 C 0.6535(6) 0.3320(4) 0.1782(2) 0.1179(19) Uani 1 1 d GU . .
C138 C 0.6016(5) 0.3825(5) 0.16733(19) 0.155(2) Uani 1 1 d GU . .
C139 C 0.5999(6) 0.4391(4) 0.1867(3) 0.164(3) Uani 1 1 d GU . .
H139 H 0.5651 0.4729 0.1794 0.197 Uiso 1 1 calc R . .
C140 C 0.6501(6) 0.4451(3) 0.2169(2) 0.156(3) Uani 1 1 d GU . .
H140 H 0.6489 0.4829 0.2298 0.187 Uiso 1 1 calc R . .
C141 C 0.7020(5) 0.3946(5) 0.22777(19) 0.151(3) Uani 1 1 d GU . .
H141 H 0.7356 0.3986 0.2480 0.181 Uiso 1 1 calc R . .
C142 C 0.7037(5) 0.3380(4) 0.2084(2) 0.138(2) Uani 1 1 d GU . .
C143 C 0.5401(12) 0.3791(8) 0.1331(5) 0.182(3) Uani 1 1 d U . .
H143 H 0.5376 0.3334 0.1270 0.218 Uiso 1 1 calc R . .
C144 C 0.5917(12) 0.4098(9) 0.1035(5) 0.220(5) Uani 1 1 d U . .
H14A H 0.6506 0.3974 0.1058 0.330 Uiso 1 1 calc R . .
H14B H 0.5873 0.4557 0.1050 0.330 Uiso 1 1 calc R . .
H14C H 0.5695 0.3957 0.0811 0.330 Uiso 1 1 calc R . .
C145 C 0.4552(12) 0.3991(9) 0.1324(5) 0.220(5) Uani 1 1 d U . .
H14D H 0.4312 0.3920 0.1094 0.331 Uiso 1 1 calc R . .
H14E H 0.4525 0.4440 0.1380 0.331 Uiso 1 1 calc R . .
H14F H 0.4234 0.3752 0.1494 0.331 Uiso 1 1 calc R . .
C146 C 0.7506(10) 0.2841(7) 0.2221(4) 0.157(3) Uani 1 1 d U . .
H146 H 0.7411 0.2501 0.2047 0.189 Uiso 1 1 calc R . .
C147 C 0.7227(10) 0.2564(8) 0.2550(4) 0.177(5) Uani 1 1 d U . .
H14G H 0.6621 0.2492 0.2539 0.266 Uiso 1 1 calc R . .
H14H H 0.7359 0.2853 0.2739 0.266 Uiso 1 1 calc R . .
H14I H 0.7517 0.2164 0.2589 0.266 Uiso 1 1 calc R . .
C148 C 0.8532(10) 0.2931(9) 0.2234(5) 0.195(4) Uani 1 1 d U . .
H14J H 0.8731 0.3055 0.2006 0.292 Uiso 1 1 calc R . .
H14K H 0.8797 0.2534 0.2302 0.292 Uiso 1 1 calc R . .
H14L H 0.8679 0.3257 0.2403 0.292 Uiso 1 1 calc R . .
C149 C 0.6011(3) 0.11838(17) 0.13570(12) 0.0597(13) Uani 1 1 d GU . .
C150 C 0.6290(3) 0.0676(2) 0.15660(11) 0.0705(14) Uani 1 1 d GU . .
C151 C 0.5982(3) 0.00608(19) 0.15040(13) 0.0846(17) Uani 1 1 d GU . .
H151 H 0.6168 -0.0279 0.1644 0.102 Uiso 1 1 calc R . .
C152 C 0.5395(3) -0.00474(19) 0.12332(14) 0.0914(18) Uani 1 1 d GU . .
H152 H 0.5189 -0.0459 0.1192 0.110 Uiso 1 1 calc R . .
C153 C 0.5116(3) 0.0460(3) 0.10242(12) 0.0859(17) Uani 1 1 d GU . .
H153 H 0.4724 0.0388 0.0843 0.103 Uiso 1 1 calc R . .
C154 C 0.5424(3) 0.1076(2) 0.10862(11) 0.0707(14) Uani 1 1 d GU . .
C155 C 0.6932(5) 0.0779(4) 0.1870(2) 0.0829(18) Uani 1 1 d U . .
H155 H 0.7160 0.1215 0.1851 0.099 Uiso 1 1 calc R . .
C156 C 0.6507(6) 0.0717(6) 0.2229(2) 0.114(3) Uani 1 1 d U . .
H15A H 0.6931 0.0765 0.2412 0.170 Uiso 1 1 calc R . .
H15B H 0.6243 0.0303 0.2248 0.170 Uiso 1 1 calc R . .
H15C H 0.6080 0.1045 0.2253 0.170 Uiso 1 1 calc R . .
C157 C 0.7673(6) 0.0315(5) 0.1845(3) 0.106(3) Uani 1 1 d U . .
H15D H 0.8059 0.0382 0.2040 0.159 Uiso 1 1 calc R . .
H15E H 0.7970 0.0387 0.1629 0.159 Uiso 1 1 calc R . .
H15F H 0.7462 -0.0117 0.1850 0.159 Uiso 1 1 calc R . .
C158 C 0.5085(5) 0.1618(4) 0.0863(2) 0.0840(18) Uani 1 1 d U . .
H158 H 0.5504 0.1967 0.0872 0.101 Uiso 1 1 calc R . .
C159 C 0.4252(7) 0.1863(5) 0.1027(3) 0.117(3) Uani 1 1 d U . .
H15G H 0.4021 0.2204 0.0885 0.176 Uiso 1 1 calc R . .
H15H H 0.4369 0.2019 0.1260 0.176 Uiso 1 1 calc R . .
H15I H 0.3846 0.1518 0.1038 0.176 Uiso 1 1 calc R . .
C160 C 0.4934(6) 0.1441(6) 0.0473(2) 0.110(3) Uani 1 1 d U . .
H16A H 0.4708 0.1806 0.0349 0.166 Uiso 1 1 calc R . .
H16B H 0.4534 0.1092 0.0457 0.166 Uiso 1 1 calc R . .
H16C H 0.5466 0.1314 0.0370 0.166 Uiso 1 1 calc R . .
N101 N 0.6561(5) 0.2758(3) 0.15799(17) 0.0824(14) Uani 1 1 d U . .
N102 N 0.6350(3) 0.1808(2) 0.14027(13) 0.0542(11) Uani 1 1 d U . .
O101 O 0.2509(5) 0.4086(3) 0.25397(17) 0.121(2) Uani 1 1 d U . .
O102 O 0.1075(4) 0.2576(3) 0.20698(17) 0.1014(18) Uani 1 1 d U . .
O103 O 0.4644(3) 0.1885(2) 0.25275(11) 0.0581(10) Uani 1 1 d U . .
O104 O 0.1235(3) 0.3617(3) 0.41601(13) 0.0801(13) Uani 1 1 d U . .
O105 O -0.0641(4) 0.0575(3) 0.30765(19) 0.1135(18) Uani 1 1 d U . .
C501 C 1.0164(16) 0.4348(12) 0.2684(6) 0.316(10) Uiso 1 1 d DU . .
H50A H 1.0687 0.4346 0.2555 0.474 Uiso 1 1 calc R . .
H50B H 1.0079 0.4764 0.2786 0.474 Uiso 1 1 calc R . .
H50C H 0.9694 0.4248 0.2529 0.474 Uiso 1 1 calc R . .
C502 C 1.0215(14) 0.3857(13) 0.2971(7) 0.305(8) Uiso 1 1 d DU . .
H50D H 1.0669 0.3994 0.3130 0.366 Uiso 1 1 calc R . .
H50E H 1.0409 0.3462 0.2863 0.366 Uiso 1 1 calc R . .
C503 C 0.9448(16) 0.3679(12) 0.3201(6) 0.304(7) Uiso 1 1 d DU . .
H50F H 0.9377 0.4085 0.3322 0.365 Uiso 1 1 calc R . .
H50G H 0.9003 0.3685 0.3021 0.365 Uiso 1 1 calc R . .
C504 C 0.9012(16) 0.3237(11) 0.3468(7) 0.309(8) Uiso 1 1 d DU . .
H50H H 0.9460 0.3025 0.3603 0.371 Uiso 1 1 calc R . .
H50I H 0.8710 0.2907 0.3336 0.371 Uiso 1 1 calc R . .
C505 C 0.8376(17) 0.3527(13) 0.3733(7) 0.332(10) Uiso 1 1 d DU . .
H50J H 0.8238 0.3212 0.3907 0.499 Uiso 1 1 calc R . .
H50K H 0.7863 0.3655 0.3611 0.499 Uiso 1 1 calc R . .
H50L H 0.8631 0.3894 0.3845 0.499 Uiso 1 1 calc R . .
C601 C 0.3627(17) 0.3958(13) 0.8639(6) 0.153(8) Uiso 0.50 1 d PDU A -1
H60D H 0.3100 0.3812 0.8535 0.230 Uiso 0.50 1 calc PR A -1
H60E H 0.4099 0.3789 0.8508 0.230 Uiso 0.50 1 calc PR A -1
H60F H 0.3645 0.4419 0.8633 0.230 Uiso 0.50 1 calc PR A -1
C602 C 0.369(2) 0.3723(17) 0.9027(7) 0.208(8) Uiso 0.50 1 d PDU A -1
H60G H 0.3146 0.3830 0.9132 0.250 Uiso 0.50 1 calc PR A -1
H60H H 0.3711 0.3258 0.9015 0.250 Uiso 0.50 1 calc PR A -1
C603 C 0.436(2) 0.3914(18) 0.9291(8) 0.219(8) Uiso 0.50 1 d PDU A -1
H60I H 0.4816 0.3901 0.9120 0.263 Uiso 0.50 1 calc PR A -1
H60J H 0.4384 0.3491 0.9396 0.263 Uiso 0.50 1 calc PR A -1
C604 C 0.493(2) 0.4210(19) 0.9574(9) 0.226(9) Uiso 0.50 1 d PDU A -1
H60K H 0.5226 0.3817 0.9633 0.271 Uiso 0.50 1 calc PR A -1
H60L H 0.5310 0.4422 0.9413 0.271 Uiso 0.50 1 calc PR A -1
C605 C 0.521(2) 0.4573(17) 0.9892(9) 0.230(11) Uiso 0.50 1 d PDU A -1
H60M H 0.5465 0.4971 0.9821 0.345 Uiso 0.50 1 calc PR A -1
H60N H 0.5624 0.4323 1.0021 0.345 Uiso 0.50 1 calc PR A -1
H60O H 0.4727 0.4658 1.0038 0.345 Uiso 0.50 1 calc PR A -1

loop_
_atom_site_aniso_label
_atom_site_aniso_U_11
_atom_site_aniso_U_22
_atom_site_aniso_U_33
_atom_site_aniso_U_23
_atom_site_aniso_U_13
_atom_site_aniso_U_12
Ru1 0.0555(3) 0.0522(3) 0.0448(3) 0.0013(2) 0.0007(2) 0.0072(2)
Ag1 0.0600(3) 0.0680(3) 0.0651(3) 0.0145(3) -0.0156(3) -0.0028(2)
Cl1 0.0666(10) 0.1044(14) 0.0473(9) -0.0113(9) -0.0058(8) 0.0227(10)
C1 0.071(4) 0.076(4) 0.059(4) 0.002(3) 0.008(3) 0.012(4)
C2 0.124(6) 0.057(4) 0.064(4) 0.008(4) 0.018(4) 0.017(4)
C3 0.054(2) 0.060(3) 0.039(2) -0.001(2) 0.003(2) 0.008(2)
C4 0.059(3) 0.058(3) 0.046(2) 0.004(2) 0.002(2) 0.004(2)
C5 0.062(3) 0.055(3) 0.044(2) 0.004(2) -0.003(2) 0.006(2)
C6 0.060(3) 0.055(3) 0.046(2) -0.001(2) -0.002(2) 0.007(2)
C7 0.057(2) 0.052(2) 0.042(2) 0.001(2) -0.001(2) 0.008(2)
C8 0.069(3) 0.070(3) 0.063(3) 0.016(3) 0.004(2) -0.001(3)
C9 0.086(4) 0.086(4) 0.080(4) 0.019(3) -0.005(3) -0.016(3)
C10 0.097(4) 0.098(4) 0.101(4) 0.021(4) -0.008(4) -0.020(3)
C11 0.096(4) 0.102(4) 0.105(4) 0.032(4) 0.005(4) -0.014(3)
C12 0.096(4) 0.101(4) 0.088(4) 0.031(3) 0.011(3) -0.005(3)
C13 0.081(4) 0.088(4) 0.072(3) 0.020(3) 0.008(3) -0.002(3)
C14 0.066(3) 0.057(3) 0.051(3) 0.003(2) 0.001(2) 0.006(2)
C15 0.077(3) 0.061(3) 0.060(3) 0.005(3) 0.009(3) 0.006(3)
C16 0.093(4) 0.068(3) 0.071(3) 0.010(3) 0.009(3) 0.001(3)
C17 0.097(4) 0.069(3) 0.076(3) 0.017(3) -0.002(3) 0.006(3)
C18 0.086(4) 0.069(3) 0.082(4) 0.014(3) 0.000(3) 0.013(3)
C19 0.072(3) 0.064(3) 0.071(3) 0.011(3) 0.003(3) 0.011(3)
C20 0.062(3) 0.064(3) 0.049(3) 0.000(2) -0.005(2) 0.003(2)
C21 0.066(3) 0.075(3) 0.053(3) -0.001(3) -0.005(3) 0.002(3)
C22 0.067(3) 0.093(4) 0.059(3) -0.003(3) -0.005(3) -0.001(3)
C23 0.076(3) 0.099(3) 0.072(3) -0.009(3) -0.011(3) -0.023(3)
C24 0.087(3) 0.084(4) 0.075(3) -0.008(3) -0.018(3) -0.012(3)
C25 0.073(3) 0.072(3) 0.065(3) -0.007(3) -0.012(3) -0.004(3)
C26 0.114(5) 0.141(5) 0.135(5) -0.006(4) 0.003(4) -0.007(4)
C27 0.070(3) 0.062(3) 0.047(2) 0.008(2) -0.008(2) 0.004(2)
C28 0.095(4) 0.068(3) 0.062(3) 0.008(3) -0.022(3) -0.001(3)
C29 0.106(4) 0.074(3) 0.069(3) 0.014(3) -0.024(3) 0.003(3)
C30 0.100(3) 0.086(3) 0.060(3) 0.014(3) -0.022(3) 0.004(3)
C31 0.089(3) 0.081(3) 0.051(3) 0.003(3) -0.014(3) 0.001(3)
C32 0.080(3) 0.067(3) 0.050(3) 0.003(3) -0.006(3) 0.004(3)
C33 0.121(5) 0.120(5) 0.092(4) 0.007(4) -0.023(4) 0.007(4)
C34 0.052(3) 0.051(3) 0.054(3) 0.001(2) -0.002(2) 0.003(2)
C35 0.058(3) 0.064(3) 0.059(3) -0.002(3) -0.010(3) 0.002(3)
C36 0.053(3) 0.065(3) 0.056(3) 0.004(3) -0.007(2) 0.004(3)
C37 0.083(3) 0.061(3) 0.079(3) 0.000(3) -0.016(3) 0.000(3)
C38 0.106(3) 0.073(3) 0.095(3) -0.007(3) -0.013(3) 0.008(3)
C39 0.115(3) 0.082(3) 0.111(3) -0.008(3) -0.009(3) 0.006(3)
C40 0.119(4) 0.087(3) 0.116(4) 0.007(3) -0.010(3) -0.003(3)
C41 0.113(4) 0.081(4) 0.108(4) 0.019(3) -0.006(4) -0.010(3)
C42 0.096(3) 0.072(3) 0.096(3) 0.015(3) -0.005(3) -0.009(3)
C43 0.118(4) 0.099(3) 0.110(4) -0.015(3) -0.007(3) 0.015(3)
C44 0.152(5) 0.148(5) 0.147(5) -0.012(4) 0.003(4) 0.005(4)
C45 0.149(5) 0.136(5) 0.134(5) -0.011(4) -0.013(4) 0.015(4)
C46 0.104(4) 0.096(4) 0.105(4) 0.017(4) 0.012(4) -0.011(4)
C47 0.127(5) 0.139(5) 0.139(5) 0.009(4) 0.006(4) 0.002(4)
C48 0.136(7) 0.140(7) 0.113(7) -0.017(6) 0.017(6) -0.002(6)
C49 0.055(3) 0.060(3) 0.064(3) 0.011(2) -0.009(2) -0.002(2)
C50 0.071(3) 0.058(3) 0.076(3) 0.007(3) -0.006(3) 0.002(3)
C51 0.090(4) 0.066(3) 0.095(4) 0.005(3) -0.009(3) -0.003(3)
C52 0.091(4) 0.073(4) 0.103(4) 0.014(3) -0.012(3) -0.014(3)
C53 0.077(3) 0.084(4) 0.096(4) 0.019(3) -0.004(3) -0.015(3)
C54 0.065(3) 0.079(3) 0.081(3) 0.013(3) -0.003(3) -0.007(3)
C55 0.083(4) 0.071(4) 0.086(4) -0.006(3) 0.008(3) 0.008(3)
C56 0.123(6) 0.110(6) 0.091(6) 0.002(5) 0.023(5) 0.022(5)
C57 0.095(6) 0.101(6) 0.134(7) -0.013(6) 0.013(5) 0.016(5)
C58 0.078(4) 0.101(4) 0.091(4) 0.009(4) 0.008(3) -0.008(3)
C59 0.116(5) 0.125(5) 0.118(5) 0.007(4) 0.012(4) 0.014(4)
C60 0.102(4) 0.124(5) 0.104(4) 0.008(4) 0.002(4) -0.009(4)
N1 0.061(2) 0.053(2) 0.059(2) 0.000(2) -0.008(2) 0.002(2)
N2 0.048(2) 0.054(2) 0.055(2) 0.005(2) -0.0044(19) 0.0030(19)
O1 0.080(4) 0.123(5) 0.091(4) 0.006(3) 0.028(3) 0.005(3)
O2 0.174(6) 0.071(4) 0.108(4) 0.003(3) 0.030(4) 0.023(4)
O3 0.057(2) 0.071(3) 0.045(2) 0.0006(19) 0.0016(19) 0.010(2)
O4 0.091(3) 0.125(4) 0.107(4) -0.016(3) -0.016(3) -0.024(3)
O5 0.121(4) 0.102(3) 0.076(3) 0.020(3) -0.034(3) 0.006(3)
Ag2 0.0709(4) 0.0767(4) 0.0572(3) -0.0129(3) 0.0260(3) -0.0089(3)
Ru2 0.0593(3) 0.0553(3) 0.0428(3) -0.0017(2) 0.0072(2) 0.0039(2)
Cl2 0.0749(12) 0.1088(15) 0.0474(9) 0.0177(9) 0.0107(8) 0.0150(10)
C101 0.137(6) 0.059(4) 0.063(4) -0.001(4) -0.005(4) 0.015(5)
C102 0.069(4) 0.089(5) 0.056(4) -0.003(4) 0.001(4) 0.007(4)
C103 0.056(2) 0.061(3) 0.041(2) 0.004(2) 0.009(2) 0.005(2)
C104 0.062(3) 0.063(3) 0.039(2) 0.002(2) 0.010(2) -0.001(2)
C105 0.062(3) 0.058(3) 0.041(2) -0.001(2) 0.012(2) 0.002(2)
C106 0.058(3) 0.056(3) 0.047(2) 0.001(2) 0.010(2) 0.002(2)
C107 0.059(3) 0.054(3) 0.044(2) 0.002(2) 0.007(2) 0.006(2)
C108 0.066(3) 0.073(3) 0.047(2) -0.004(2) 0.012(2) -0.007(2)
C109 0.075(3) 0.083(3) 0.055(3) -0.005(3) 0.005(3) -0.009(3)
C110 0.084(4) 0.095(4) 0.069(3) -0.012(3) -0.003(3) -0.005(3)
C111 0.086(4) 0.101(4) 0.080(4) -0.016(3) 0.002(3) -0.018(3)
C112 0.094(4) 0.103(4) 0.079(3) -0.005(3) 0.014(3) -0.029(3)
C113 0.087(4) 0.090(4) 0.059(3) -0.004(3) 0.015(3) -0.024(3)
C114 0.068(3) 0.056(3) 0.051(3) 0.001(2) 0.010(2) 0.007(2)
C115 0.081(3) 0.063(3) 0.073(3) -0.008(3) 0.017(3) 0.008(3)
C116 0.099(4) 0.071(3) 0.087(4) -0.017(3) 0.018(3) 0.012(3)
C117 0.112(4) 0.072(3) 0.080(4) -0.020(3) 0.011(3) 0.010(3)
C118 0.097(4) 0.069(3) 0.074(3) -0.012(3) 0.000(3) 0.007(3)
C119 0.080(3) 0.064(3) 0.062(3) -0.008(3) 0.001(3) 0.010(3)
C120 0.063(3) 0.061(3) 0.047(2) -0.003(2) 0.014(2) -0.002(2)
C121 0.071(3) 0.065(3) 0.051(3) -0.003(3) 0.015(3) -0.001(3)
C122 0.074(3) 0.075(3) 0.048(3) -0.001(3) 0.019(3) 0.000(3)
C123 0.074(3) 0.076(3) 0.047(3) -0.006(2) 0.021(2) 0.005(3)
C124 0.077(3) 0.067(3) 0.052(3) -0.005(3) 0.018(3) 0.001(3)
C125 0.073(3) 0.064(3) 0.050(3) -0.002(3) 0.019(3) -0.004(3)
C126 0.093(5) 0.115(6) 0.059(4) -0.004(4) 0.037(4) 0.007(5)
C127 0.060(3) 0.063(3) 0.059(3) -0.003(2) 0.014(2) 0.000(2)
C128 0.070(3) 0.066(3) 0.075(3) 0.001(3) 0.017(3) -0.003(3)
C129 0.078(3) 0.076(3) 0.093(4) 0.004(3) 0.020(3) -0.010(3)
C130 0.075(3) 0.089(3) 0.102(3) 0.007(3) 0.020(3) -0.018(3)
C131 0.064(3) 0.083(3) 0.083(3) 0.002(3) 0.017(3) -0.007(3)
C132 0.063(3) 0.069(3) 0.069(3) 0.000(3) 0.017(3) -0.003(3)
C133 0.116(5) 0.141(5) 0.151(5) 0.013(4) 0.011(4) -0.012(4)
C134 0.076(3) 0.059(3) 0.053(3) -0.001(2) 0.021(3) -0.011(3)
C135 0.095(3) 0.079(3) 0.061(3) -0.003(3) 0.031(3) -0.022(3)
C136 0.073(3) 0.071(3) 0.051(3) -0.002(3) 0.023(3) -0.013(3)
C137 0.136(3) 0.108(3) 0.110(3) -0.016(3) 0.026(3) -0.018(3)
C138 0.174(3) 0.141(3) 0.150(3) -0.010(3) 0.017(3) -0.007(3)
C139 0.182(4) 0.149(4) 0.161(4) -0.005(3) 0.014(3) -0.007(3)
C140 0.170(4) 0.148(4) 0.151(4) -0.012(3) 0.017(3) -0.015(3)
C141 0.161(4) 0.149(4) 0.143(4) -0.017(3) 0.020(3) -0.019(3)
C142 0.148(3) 0.134(3) 0.132(3) -0.019(3) 0.021(3) -0.024(3)
C143 0.193(4) 0.170(4) 0.183(4) 0.001(4) 0.012(4) 0.000(4)
C144 0.232(7) 0.213(7) 0.216(7) -0.001(5) 0.012(5) 0.010(5)
C145 0.227(7) 0.214(7) 0.220(7) 0.005(5) 0.007(5) 0.001(5)
C146 0.159(4) 0.163(4) 0.150(4) -0.021(4) 0.007(4) -0.018(4)
C147 0.175(6) 0.181(6) 0.177(6) -0.005(5) -0.005(5) -0.005(5)
C148 0.179(5) 0.210(6) 0.195(6) -0.019(5) 0.002(5) -0.013(5)
C149 0.059(3) 0.067(3) 0.053(3) -0.005(2) 0.019(2) -0.006(2)
C150 0.072(3) 0.070(3) 0.070(3) 0.002(3) 0.017(3) 0.001(3)
C151 0.095(4) 0.074(3) 0.086(4) 0.001(3) 0.024(3) -0.005(3)
C152 0.102(4) 0.083(4) 0.090(4) -0.012(3) 0.020(3) -0.021(3)
C153 0.092(4) 0.091(4) 0.075(4) -0.015(3) 0.011(3) -0.023(3)
C154 0.070(3) 0.085(3) 0.058(3) -0.010(3) 0.012(2) -0.016(3)
C155 0.083(4) 0.086(4) 0.080(4) 0.018(3) 0.011(3) 0.010(3)
C156 0.106(6) 0.146(7) 0.089(6) 0.010(6) -0.002(5) 0.030(6)
C157 0.093(5) 0.112(6) 0.113(6) 0.034(5) 0.014(5) 0.015(5)
C158 0.077(4) 0.108(4) 0.067(3) -0.004(3) 0.000(3) -0.011(3)
C159 0.114(5) 0.132(5) 0.105(5) 0.000(4) 0.001(4) 0.013(4)
C160 0.096(6) 0.164(8) 0.072(5) 0.006(5) -0.003(4) -0.016(6)
N101 0.104(3) 0.076(3) 0.068(3) -0.007(2) 0.033(2) -0.022(3)
N102 0.058(2) 0.058(2) 0.046(2) -0.001(2) 0.015(2) -0.006(2)
O101 0.193(6) 0.069(4) 0.099(4) -0.009(3) -0.016(4) 0.016(4)
O102 0.086(4) 0.128(5) 0.090(4) 0.003(4) -0.019(3) 0.006(4)
O103 0.056(2) 0.074(3) 0.044(2) 0.002(2) 0.0100(18) 0.008(2)
O104 0.092(3) 0.088(3) 0.060(3) -0.013(2) 0.031(2) 0.004(3)
O105 0.087(3) 0.114(4) 0.140(4) 0.015(3) 0.025(3) -0.021(3)

loop_
_atom_type_symbol
_atom_type_description
_atom_type_scat_dispersion_real
_atom_type_scat_dispersion_imag
_atom_type_scat_source
C C 0.0033 0.0016 'International Tables Vol C Tables 4.2.6.8 and 6.1.1.4'
H H 0.0000 0.0000 'International Tables Vol C Tables 4.2.6.8 and 6.1.1.4'
N N 0.0061 0.0033 'International Tables Vol C Tables 4.2.6.8 and 6.1.1.4'
O O 0.0106 0.0060 'International Tables Vol C Tables 4.2.6.8 and 6.1.1.4'
Cl Cl 0.1484 0.1585 'International Tables Vol C Tables 4.2.6.8 and 6.1.1.4'
Ru Ru -1.2594 0.8363 'International Tables Vol C Tables 4.2.6.8 and 6.1.1.4'
Ag Ag -0.8971 1.1015 'International Tables Vol C Tables 4.2.6.8 and 6.1.1.4'

loop_
_geom_angle_atom_site_label_1
_geom_angle_atom_site_label_2
_geom_angle_atom_site_label_3
_geom_angle
C2 Ru1 C1 89.2(3)
C2 Ru1 C6 133.6(3)
C1 Ru1 C6 94.9(3)
C2 Ru1 C5 101.2(3)
C1 Ru1 C5 119.9(3)
C6 Ru1 C5 38.6(2)
C2 Ru1 C7 162.7(3)
C1 Ru1 C7 105.6(3)
C6 Ru1 C7 37.9(2)
C5 Ru1 C7 63.7(2)
C2 Ru1 C4 100.3(3)
C1 Ru1 C4 157.1(3)
C6 Ru1 C4 63.5(2)
C5 Ru1 C4 38.0(2)
C7 Ru1 C4 62.7(2)
C2 Ru1 C3 130.1(3)
C1 Ru1 C3 140.7(3)
C6 Ru1 C3 61.2(2)
C5 Ru1 C3 61.2(2)
C7 Ru1 C3 36.4(2)
C4 Ru1 C3 36.1(2)
C2 Ru1 Cl1 91.9(3)
C1 Ru1 Cl1 95.4(2)
C6 Ru1 Cl1 133.38(17)
C5 Ru1 Cl1 142.07(17)
C7 Ru1 Cl1 95.66(16)
C4 Ru1 Cl1 104.93(17)
C3 Ru1 Cl1 83.08(15)
C34 Ag1 O3 145.2(2)
C34 Ag1 Cl1 129.18(17)
O3 Ag1 Cl1 84.83(11)
Ru1 Cl1 Ag1 112.32(7)
O1 C1 Ru1 175.1(7)
O2 C2 Ru1 179.1(10)
O3 C3 C4 125.8(6)
O3 C3 C7 127.9(6)
C4 C3 C7 106.1(5)
O3 C3 Ru1 129.8(4)
C4 C3 Ru1 65.4(3)
C7 C3 Ru1 65.0(3)
C5 C4 C3 108.7(5)
C5 C4 C8 128.1(5)
C3 C4 C8 121.6(5)
C5 C4 Ru1 69.1(3)
C3 C4 Ru1 78.5(3)
C8 C4 Ru1 130.2(4)
C4 C5 C6 107.6(5)
C4 C5 C27 125.9(5)
C6 C5 C27 125.5(5)
C4 C5 Ru1 73.0(3)
C6 C5 Ru1 70.5(3)
C27 C5 Ru1 130.8(4)
C7 C6 C5 108.2(5)
C7 C6 C20 126.0(5)
C5 C6 C20 125.5(5)
C7 C6 Ru1 72.9(4)
C5 C6 Ru1 70.9(4)
C20 C6 Ru1 126.8(4)
C6 C7 C3 108.3(5)
C6 C7 C14 128.1(5)
C3 C7 C14 122.7(5)
C6 C7 Ru1 69.2(3)
C3 C7 Ru1 78.6(4)
C14 C7 Ru1 126.7(4)
C9 C8 C13 120.0
C9 C8 C4 120.3(4)
C13 C8 C4 119.6(4)
C8 C9 C10 120.0
C8 C9 H9 120.0
C10 C9 H9 120.0
C11 C10 C9 120.0
C11 C10 H10 120.0
C9 C10 H10 120.0
C10 C11 C12 120.0
C10 C11 H11 120.0
C12 C11 H11 120.0
C13 C12 C11 120.0
C13 C12 H12 120.0
C11 C12 H12 120.0
C12 C13 C8 120.0
C12 C13 H13 120.0
C8 C13 H13 120.0
C15 C14 C19 120.0
C15 C14 C7 121.7(3)
C19 C14 C7 118.3(3)
C16 C15 C14 120.0
C16 C15 H15 120.0
C14 C15 H15 120.0
C15 C16 C17 120.0
C15 C16 H16 120.0
C17 C16 H16 120.0
C16 C17 C18 120.0
C16 C17 H17 120.0
C18 C17 H17 120.0
C19 C18 C17 120.0
C19 C18 H18 120.0
C17 C18 H18 120.0
C18 C19 C14 120.0
C18 C19 H19 120.0
C14 C19 H19 120.0
C21 C20 C25 120.0
C21 C20 C6 121.4(4)
C25 C20 C6 118.6(4)
C20 C21 C22 120.0
C20 C21 H21 120.0
C22 C21 H21 120.0
C21 C22 C23 120.0
C21 C22 H22 120.0
C23 C22 H22 120.0
O4 C23 C24 113.3(5)
O4 C23 C22 126.6(5)
C24 C23 C22 120.0
C23 C24 C25 120.0
C23 C24 H24 120.0
C25 C24 H24 120.0
C24 C25 C20 120.0
C24 C25 H25 120.0
C20 C25 H25 120.0
O4 C26 H26A 109.5
O4 C26 H26B 109.5
H26A C26 H26B 109.5
O4 C26 H26C 109.5
H26A C26 H26C 109.5
H26B C26 H26C 109.5
C28 C27 C32 120.0
C28 C27 C5 121.0(4)
C32 C27 C5 119.0(4)
C27 C28 C29 120.0
C27 C28 H28 120.0
C29 C28 H28 120.0
C30 C29 C28 120.0
C30 C29 H29 120.0
C28 C29 H29 120.0
O5 C30 C29 115.6(4)
O5 C30 C31 124.4(4)
C29 C30 C31 120.0
C32 C31 C30 120.0
C32 C31 H31 120.0
C30 C31 H31 120.0
C31 C32 C27 120.0
C31 C32 H32 120.0
C27 C32 H32 120.0
O5 C33 H33A 109.5
O5 C33 H33B 109.5
H33A C33 H33B 109.5
O5 C33 H33C 109.5
H33A C33 H33C 109.5
H33B C33 H33C 109.5
N2 C34 N1 104.2(5)
N2 C34 Ag1 131.9(5)
N1 C34 Ag1 123.9(4)
C36 C35 N1 106.1(6)
C36 C35 H35 127.0
N1 C35 H35 127.0
C35 C36 N2 107.4(6)
C35 C36 H36 126.3
N2 C36 H36 126.3
C38 C37 C42 120.0
C38 C37 N1 119.6(4)
C42 C37 N1 120.4(4)
C37 C38 C39 120.0
C37 C38 C43 120.3(5)
C39 C38 C43 119.7(5)
C40 C39 C38 120.0
C40 C39 H39 120.0
C38 C39 H39 120.0
C41 C40 C39 120.0
C41 C40 H40 120.0
C39 C40 H40 120.0
C40 C41 C42 120.0
C40 C41 H41 120.0
C42 C41 H41 120.0
C41 C42 C37 120.0
C41 C42 C46 118.8(5)
C37 C42 C46 121.2(5)
C44 C43 C45 110.7(9)
C44 C43 C38 112.2(9)
C45 C43 C38 109.4(9)
C44 C43 H43 108.1
C45 C43 H43 108.1
C38 C43 H43 108.1
C43 C44 H44A 109.5
C43 C44 H44B 109.5
H44A C44 H44B 109.5
C43 C44 H44C 109.5
H44A C44 H44C 109.5
H44B C44 H44C 109.5
C43 C45 H45A 109.5
C43 C45 H45B 109.5
H45A C45 H45B 109.5
C43 C45 H45C 109.5
H45A C45 H45C 109.5
H45B C45 H45C 109.5
C48 C46 C47 111.8(9)
C48 C46 C42 111.9(8)
C47 C46 C42 108.6(8)
C48 C46 H46 108.1
C47 C46 H46 108.1
C42 C46 H46 108.1
C46 C47 H47A 109.5
C46 C47 H47B 109.5
H47A C47 H47B 109.5
C46 C47 H47C 109.5
H47A C47 H47C 109.5
H47B C47 H47C 109.5
C46 C48 H48A 109.5
C46 C48 H48B 109.5
H48A C48 H48B 109.5
C46 C48 H48C 109.5
H48A C48 H48C 109.5
H48B C48 H48C 109.5
C50 C49 C54 120.0
C50 C49 N2 119.9(4)
C54 C49 N2 120.1(4)
C51 C50 C49 120.0
C51 C50 C55 119.2(4)
C49 C50 C55 120.7(4)
C50 C51 C52 120.0
C50 C51 H51 120.0
C52 C51 H51 120.0
C53 C52 C51 120.0
C53 C52 H52 120.0
C51 C52 H52 120.0
C52 C53 C54 120.0
C52 C53 H53 120.0
C54 C53 H53 120.0
C53 C54 C49 120.0
C53 C54 C58 119.1(4)
C49 C54 C58 120.9(4)
C57 C55 C50 113.5(7)
C57 C55 C56 109.4(7)
C50 C55 C56 110.3(7)
C57 C55 H55 107.8
C50 C55 H55 107.8
C56 C55 H55 107.8
C55 C56 H56A 109.5
C55 C56 H56B 109.5
H56A C56 H56B 109.5
C55 C56 H56C 109.5
H56A C56 H56C 109.5
H56B C56 H56C 109.5
C55 C57 H57A 109.5
C55 C57 H57B 109.5
H57A C57 H57B 109.5
C55 C57 H57C 109.5
H57A C57 H57C 109.5
H57B C57 H57C 109.5
C59 C58 C54 111.0(8)
C59 C58 C60 110.4(8)
C54 C58 C60 114.1(8)
C59 C58 H58 107.0
C54 C58 H58 107.0
C60 C58 H58 107.0
C58 C59 H59A 109.5
C58 C59 H59B 109.5
H59A C59 H59B 109.5
C58 C59 H59C 109.5
H59A C59 H59C 109.5
H59B C59 H59C 109.5
C58 C60 H60A 109.5
C58 C60 H60B 109.5
H60A C60 H60B 109.5
C58 C60 H60C 109.5
H60A C60 H60C 109.5
H60B C60 H60C 109.5
C34 N1 C35 111.7(5)
C34 N1 C37 124.0(5)
C35 N1 C37 124.4(5)
C34 N2 C36 110.7(5)
C34 N2 C49 124.4(5)
C36 N2 C49 124.9(5)
C3 O3 Ag1 127.7(4)
C23 O4 C26 113.4(7)
C30 O5 C33 117.8(6)
C134 Ag2 O103 149.5(2)
C134 Ag2 Cl2 124.2(2)
O103 Ag2 Cl2 85.76(11)
C102 Ru2 C101 89.2(4)
C102 Ru2 C106 95.6(3)
C101 Ru2 C106 132.8(3)
C102 Ru2 C105 121.8(3)
C101 Ru2 C105 101.2(3)
C106 Ru2 C105 38.5(2)
C102 Ru2 C104 158.7(3)
C101 Ru2 C104 101.1(3)
C106 Ru2 C104 63.7(2)
C105 Ru2 C104 38.2(2)
C102 Ru2 C107 104.6(3)
C101 Ru2 C107 163.5(3)
C106 Ru2 C107 38.3(2)
C105 Ru2 C107 63.9(2)
C104 Ru2 C107 63.0(2)
C102 Ru2 C103 139.4(3)
C101 Ru2 C103 131.4(3)
C106 Ru2 C103 61.2(2)
C105 Ru2 C103 61.1(2)
C104 Ru2 C103 36.0(2)
C107 Ru2 C103 36.4(2)
C102 Ru2 Cl2 94.6(2)
C101 Ru2 Cl2 91.4(3)
C106 Ru2 Cl2 134.65(17)
C105 Ru2 Cl2 141.29(18)
C104 Ru2 Cl2 103.68(16)
C107 Ru2 Cl2 96.47(16)
C103 Ru2 Cl2 83.11(14)
Ru2 Cl2 Ag2 112.54(7)
O101 C101 Ru2 178.3(10)
O102 C102 Ru2 174.3(7)
O103 C103 C104 124.9(6)
O103 C103 C107 127.8(6)
C104 C103 C107 107.1(5)
O103 C103 Ru2 130.4(4)
C104 C103 Ru2 65.4(3)
C107 C103 Ru2 65.4(3)
C105 C104 C103 108.1(6)
C105 C104 C108 128.3(5)
C103 C104 C108 121.6(5)
C105 C104 Ru2 68.8(4)
C103 C104 Ru2 78.5(4)
C108 C104 Ru2 131.0(4)
C106 C105 C104 107.9(5)
C106 C105 C120 126.5(5)
C104 C105 C120 125.2(5)
C106 C105 Ru2 70.7(3)
C104 C105 Ru2 73.0(3)
C120 C105 Ru2 127.8(4)
C105 C106 C107 108.2(5)
C105 C106 C127 125.0(5)
C107 C106 C127 126.2(5)
C105 C106 Ru2 70.8(3)
C107 C106 Ru2 73.0(3)
C127 C106 Ru2 128.2(4)
C106 C107 C103 107.4(5)
C106 C107 C114 128.0(5)
C103 C107 C114 124.4(5)
C106 C107 Ru2 68.7(3)
C103 C107 Ru2 78.2(4)
C114 C107 Ru2 123.2(4)
C109 C108 C113 120.0
C109 C108 C104 119.4(4)
C113 C108 C104 120.4(4)
C108 C109 C110 120.0
C108 C109 H109 120.0
C110 C109 H109 120.0
C111 C110 C109 120.0
C111 C110 H110 120.0
C109 C110 H110 120.0
C112 C111 C110 120.0
C112 C111 H111 120.0
C110 C111 H111 120.0
C111 C112 C113 120.0
C111 C112 H112 120.0
C113 C112 H112 120.0
C112 C113 C108 120.0
C112 C113 H113 120.0
C108 C113 H113 120.0
C115 C114 C119 120.0
C115 C114 C107 118.8(4)
C119 C114 C107 121.1(4)
C116 C115 C114 120.0
C116 C115 H115 120.0
C114 C115 H115 120.0
C115 C116 C117 120.0
C115 C116 H116 120.0
C117 C116 H116 120.0
C118 C117 C116 120.0
C118 C117 H117 120.0
C116 C117 H117 120.0
C117 C118 C119 120.0
C117 C118 H118 120.0
C119 C118 H118 120.0
C118 C119 C114 120.0
C118 C119 H119 120.0
C114 C119 H119 120.0
C121 C120 C125 120.0
C121 C120 C105 119.9(3)
C125 C120 C105 120.1(3)
C120 C121 C122 120.0
C120 C121 H121 120.0
C122 C121 H121 120.0
C123 C122 C121 120.0
C123 C122 H122 120.0
C121 C122 H122 120.0
O104 C123 C122 124.9(3)
O104 C123 C124 115.0(3)
C122 C123 C124 120.0
C125 C124 C123 120.0
C125 C124 H124 120.0
C123 C124 H124 120.0
C124 C125 C120 120.0
C124 C125 H125 120.0
C120 C125 H125 120.0
O104 C126 H12A 109.5
O104 C126 H12B 109.5
H12A C126 H12B 109.5
O104 C126 H12C 109.5
H12A C126 H12C 109.5
H12B C126 H12C 109.5
C128 C127 C132 120.0
C128 C127 C106 118.3(4)
C132 C127 C106 121.7(4)
C129 C128 C127 120.0
C129 C128 H128 120.0
C127 C128 H128 120.0
C128 C129 C130 120.0
C128 C129 H129 120.0
C130 C129 H129 120.0
O105 C130 C131 124.6(4)
O105 C130 C129 115.4(4)
C131 C130 C129 120.0
C130 C131 C132 120.0
C130 C131 H131 120.0
C132 C131 H131 120.0
C131 C132 C127 120.0
C131 C132 H132 120.0
C127 C132 H132 120.0
O105 C133 H13A 109.5
O105 C133 H13B 109.5
H13A C133 H13B 109.5
O105 C133 H13C 109.5
H13A C133 H13C 109.5
H13B C133 H13C 109.5
N101 C134 N102 102.9(5)
N101 C134 Ag2 126.3(5)
N102 C134 Ag2 130.8(5)
C136 C135 N101 105.7(6)
C136 C135 H135 127.2
N101 C135 H135 127.2
C135 C136 N102 107.4(6)
C135 C136 H136 126.3
N102 C136 H136 126.3
C138 C137 C142 120.0
C138 C137 N101 119.3(8)
C142 C137 N101 120.7(8)
C137 C138 C139 120.0
C137 C138 C143 123.3(9)
C139 C138 C143 116.7(9)
C138 C139 C140 120.0
C138 C139 H139 120.0
C140 C139 H139 120.0
C141 C140 C139 120.0
C141 C140 H140 120.0
C139 C140 H140 120.0
C142 C141 C140 120.0
C142 C141 H141 120.0
C140 C141 H141 120.0
C141 C142 C137 120.0
C141 C142 C146 119.1(9)
C137 C142 C146 120.6(9)
C145 C143 C144 111.8(16)
C145 C143 C138 124.2(16)
C144 C143 C138 105.1(13)
C145 C143 H143 104.7
C144 C143 H143 104.7
C138 C143 H143 104.7
C143 C144 H14A 109.5
C143 C144 H14B 109.5
H14A C144 H14B 109.5
C143 C144 H14C 109.5
H14A C144 H14C 109.5
H14B C144 H14C 109.5
C143 C145 H14D 109.5
C143 C145 H14E 109.5
H14D C145 H14E 109.5
C143 C145 H14F 109.5
H14D C145 H14F 109.5
H14E C145 H14F 109.5
C142 C146 C147 117.8(14)
C142 C146 C148 115.1(12)
C147 C146 C148 109.1(14)
C142 C146 H146 104.4
C147 C146 H146 104.4
C148 C146 H146 104.4
C146 C147 H14G 109.5
C146 C147 H14H 109.5
H14G C147 H14H 109.5
C146 C147 H14I 109.5
H14G C147 H14I 109.5
H14H C147 H14I 109.5
C146 C148 H14J 109.5
C146 C148 H14K 109.5
H14J C148 H14K 109.5
C146 C148 H14L 109.5
H14J C148 H14L 109.5
H14K C148 H14L 109.5
C150 C149 C154 120.0
C150 C149 N102 121.0(4)
C154 C149 N102 118.9(4)
C151 C150 C149 120.0
C151 C150 C155 118.5(4)
C149 C150 C155 121.5(4)
C150 C151 C152 120.0
C150 C151 H151 120.0
C152 C151 H151 120.0
C153 C152 C151 120.0
C153 C152 H152 120.0
C151 C152 H152 120.0
C152 C153 C154 120.0
C152 C153 H153 120.0
C154 C153 H153 120.0
C153 C154 C149 120.0
C153 C154 C158 118.5(4)
C149 C154 C158 121.4(4)
C157 C155 C156 110.1(7)
C157 C155 C150 111.0(7)
C156 C155 C150 111.9(7)
C157 C155 H155 107.9
C156 C155 H155 107.9
C150 C155 H155 107.9
C155 C156 H15A 109.5
C155 C156 H15B 109.5
H15A C156 H15B 109.5
C155 C156 H15C 109.5
H15A C156 H15C 109.5
H15B C156 H15C 109.5
C155 C157 H15D 109.5
C155 C157 H15E 109.5
H15D C157 H15E 109.5
C155 C157 H15F 109.5
H15D C157 H15F 109.5
H15E C157 H15F 109.5
C154 C158 C159 108.4(7)
C154 C158 C160 114.3(7)
C159 C158 C160 110.3(8)
C154 C158 H158 107.9
C159 C158 H158 107.9
C160 C158 H158 107.9
C158 C159 H15G 109.5
C158 C159 H15H 109.5
H15G C159 H15H 109.5
C158 C159 H15I 109.5
H15G C159 H15I 109.5
H15H C159 H15I 109.5
C158 C160 H16A 109.5
C158 C160 H16B 109.5
H16A C160 H16B 109.5
C158 C160 H16C 109.5
H16A C160 H16C 109.5
H16B C160 H16C 109.5
C134 N101 C135 113.0(6)
C134 N101 C137 123.4(6)
C135 N101 C137 123.4(6)
C134 N102 C136 111.0(5)
C134 N102 C149 124.8(5)
C136 N102 C149 124.1(5)
C103 O103 Ag2 127.2(4)
C123 O104 C126 117.6(5)
C130 O105 C133 118.7(7)
C502 C501 H50A 109.5
C502 C501 H50B 109.5
H50A C501 H50B 109.5
C502 C501 H50C 109.5
H50A C501 H50C 109.5
H50B C501 H50C 109.5
C501 C502 C503 123(2)
C501 C502 H50D 106.6
C503 C502 H50D 106.6
C501 C502 H50E 106.6
C503 C502 H50E 106.6
H50D C502 H50E 106.6
C504 C503 C502 151(2)
C504 C503 H50F 98.9
C502 C503 H50F 98.9
C504 C503 H50G 98.9
C502 C503 H50G 98.9
H50F C503 H50G 103.9
C503 C504 C505 119(2)
C503 C504 H50H 107.5
C505 C504 H50H 107.5
C503 C504 H50I 107.5
C505 C504 H50I 107.5
H50H C504 H50I 107.0
C504 C505 H50J 109.5
C504 C505 H50K 109.5
H50J C505 H50K 109.5
C504 C505 H50L 109.5
H50J C505 H50L 109.5
H50K C505 H50L 109.5
C602 C601 H60D 109.5
C602 C601 H60E 109.5
H60D C601 H60E 109.5
C602 C601 H60F 109.5
H60D C601 H60F 109.5
H60E C601 H60F 109.5
C603 C602 C601 126(2)
C603 C602 H60G 105.8
C601 C602 H60G 105.8
C603 C602 H60H 105.8
C601 C602 H60H 105.8
H60G C602 H60H 106.2
C602 C603 C604 169(4)
C602 C603 H60I 93.3
C604 C603 H60I 93.3
C602 C603 H60J 93.3
C604 C603 H60J 93.3
H60I C603 H60J 103.0
C605 C604 C603 162(4)
C605 C604 H60K 95.7
C603 C604 H60K 95.7
C605 C604 H60L 95.7
C603 C604 H60L 95.7
H60K C604 H60L 103.3
C604 C605 H60M 109.5
C604 C605 H60N 109.5
H60M C605 H60N 109.5
C604 C605 H60O 109.5
H60M C605 H60O 109.5
H60N C605 H60O 109.5

loop_
_geom_bond_atom_site_label_1
_geom_bond_atom_site_label_2
_geom_bond_distance
Ru1 C2 1.864(8)
Ru1 C1 1.877(8)
Ru1 C6 2.193(6)
Ru1 C5 2.199(6)
Ru1 C7 2.243(6)
Ru1 C4 2.251(6)
Ru1 C3 2.425(6)
Ru1 Cl1 2.4379(17)
Ag1 C34 2.090(6)
Ag1 O3 2.222(4)
Ag1 Cl1 2.6277(18)
C1 O1 1.145(8)
C2 O2 1.146(9)
C3 O3 1.248(7)
C3 C4 1.458(9)
C3 C7 1.468(9)
C4 C5 1.449(9)
C4 C8 1.485(7)
C5 C6 1.451(9)
C5 C27 1.494(7)
C6 C7 1.442(8)
C6 C20 1.495(7)
C7 C14 1.500(7)
C8 C9 1.3900
C8 C13 1.3900
C9 C10 1.3900
C9 H9 0.9300
C10 C11 1.3900
C10 H10 0.9300
C11 C12 1.3900
C11 H11 0.9300
C12 C13 1.3900
C12 H12 0.9300
C13 H13 0.9300
C14 C15 1.3900
C14 C19 1.3900
C15 C16 1.3900
C15 H15 0.9300
C16 C17 1.3900
C16 H16 0.9300
C17 C18 1.3900
C17 H17 0.9300
C18 C19 1.3900
C18 H18 0.9300
C19 H19 0.9300
C20 C21 1.3900
C20 C25 1.3900
C21 C22 1.3900
C21 H21 0.9300
C22 C23 1.3900
C22 H22 0.9300
C23 O4 1.360(6)
C23 C24 1.3900
C24 C25 1.3900
C24 H24 0.9300
C25 H25 0.9300
C26 O4 1.395(12)
C26 H26A 0.9600
C26 H26B 0.9600
C26 H26C 0.9600
C27 C28 1.3900
C27 C32 1.3900
C28 C29 1.3900
C28 H28 0.9300
C29 C30 1.3900
C29 H29 0.9300
C30 O5 1.376(6)
C30 C31 1.3900
C31 C32 1.3900
C31 H31 0.9300
C32 H32 0.9300
C33 O5 1.405(10)
C33 H33A 0.9600
C33 H33B 0.9600
C33 H33C 0.9600
C34 N2 1.344(8)
C34 N1 1.355(8)
C35 C36 1.327(9)
C35 N1 1.386(8)
C35 H35 0.9300
C36 N2 1.396(8)
C36 H36 0.9300
C37 C38 1.3900
C37 C42 1.3900
C37 N1 1.424(6)
C38 C39 1.3900
C38 C43 1.549(11)
C39 C40 1.3900
C39 H39 0.9300
C40 C41 1.3900
C40 H40 0.9300
C41 C42 1.3900
C41 H41 0.9300
C42 C46 1.538(11)
C43 C44 1.501(14)
C43 C45 1.517(14)
C43 H43 0.9800
C44 H44A 0.9600
C44 H44B 0.9600
C44 H44C 0.9600
C45 H45A 0.9600
C45 H45B 0.9600
C45 H45C 0.9600
C46 C48 1.487(14)
C46 C47 1.534(14)
C46 H46 0.9800
C47 H47A 0.9600
C47 H47B 0.9600
C47 H47C 0.9600
C48 H48A 0.9600
C48 H48B 0.9600
C48 H48C 0.9600
C49 C50 1.3900
C49 C54 1.3900
C49 N2 1.405(6)
C50 C51 1.3900
C50 C55 1.530(9)
C51 C52 1.3900
C51 H51 0.9300
C52 C53 1.3900
C52 H52 0.9300
C53 C54 1.3900
C53 H53 0.9300
C54 C58 1.514(10)
C55 C57 1.526(11)
C55 C56 1.536(12)
C55 H55 0.9800
C56 H56A 0.9600
C56 H56B 0.9600
C56 H56C 0.9600
C57 H57A 0.9600
C57 H57B 0.9600
C57 H57C 0.9600
C58 C59 1.508(13)
C58 C60 1.543(12)
C58 H58 0.9800
C59 H59A 0.9600
C59 H59B 0.9600
C59 H59C 0.9600
C60 H60A 0.9600
C60 H60B 0.9600
C60 H60C 0.9600
Ag2 C134 2.073(6)
Ag2 O103 2.207(4)
Ag2 Cl2 2.611(2)
Ru2 C102 1.872(8)
Ru2 C101 1.879(8)
Ru2 C106 2.190(6)
Ru2 C105 2.190(6)
Ru2 C104 2.246(7)
Ru2 C107 2.248(6)
Ru2 C103 2.420(6)
Ru2 Cl2 2.4274(18)
C101 O101 1.132(9)
C102 O102 1.139(9)
C103 O103 1.265(7)
C103 C104 1.452(9)
C103 C107 1.466(9)
C104 C105 1.452(9)
C104 C108 1.483(7)
C105 C106 1.445(9)
C105 C120 1.507(6)
C106 C107 1.455(8)
C106 C127 1.495(7)
C107 C114 1.495(7)
C108 C109 1.3900
C108 C113 1.3900
C109 C110 1.3900
C109 H109 0.9300
C110 C111 1.3900
C110 H110 0.9300
C111 C112 1.3900
C111 H111 0.9300
C112 C113 1.3900
C112 H112 0.9300
C113 H113 0.9300
C114 C115 1.3900
C114 C119 1.3900
C115 C116 1.3900
C115 H115 0.9300
C116 C117 1.3900
C116 H116 0.9300
C117 C118 1.3900
C117 H117 0.9300
C118 C119 1.3900
C118 H118 0.9300
C119 H119 0.9300
C120 C121 1.3900
C120 C125 1.3900
C121 C122 1.3900
C121 H121 0.9300
C122 C123 1.3900
C122 H122 0.9300
C123 O104 1.385(5)
C123 C124 1.3900
C124 C125 1.3900
C124 H124 0.9300
C125 H125 0.9300
C126 O104 1.404(9)
C126 H12A 0.9600
C126 H12B 0.9600
C126 H12C 0.9600
C127 C128 1.3900
C127 C132 1.3900
C128 C129 1.3900
C128 H128 0.9300
C129 C130 1.3900
C129 H129 0.9300
C130 O105 1.366(6)
C130 C131 1.3900
C131 C132 1.3900
C131 H131 0.9300
C132 H132 0.9300
C133 O105 1.409(12)
C133 H13A 0.9600
C133 H13B 0.9600
C133 H13C 0.9600
C134 N101 1.344(9)
C134 N102 1.364(8)
C135 C136 1.333(10)
C135 N101 1.376(9)
C135 H135 0.9300
C136 N102 1.381(8)
C136 H136 0.9300
C137 C138 1.3900
C137 C142 1.3900
C137 N101 1.402(8)
C138 C139 1.3900
C138 C143 1.612(18)
C139 C140 1.3900
C139 H139 0.9300
C140 C141 1.3900
C140 H140 0.9300
C141 C142 1.3900
C141 H141 0.9300
C142 C146 1.435(16)
C143 C145 1.39(2)
C143 C144 1.53(2)
C143 H143 0.9800
C144 H14A 0.9600
C144 H14B 0.9600
C144 H14C 0.9600
C145 H14D 0.9600
C145 H14E 0.9600
C145 H14F 0.9600
C146 C147 1.450(18)
C146 C148 1.615(19)
C146 H146 0.9800
C147 H14G 0.9600
C147 H14H 0.9600
C147 H14I 0.9600
C148 H14J 0.9600
C148 H14K 0.9600
C148 H14L 0.9600
C149 C150 1.3900
C149 C154 1.3900
C149 N102 1.414(6)
C150 C151 1.3900
C150 C155 1.537(9)
C151 C152 1.3900
C151 H151 0.9300
C152 C153 1.3900
C152 H152 0.9300
C153 C154 1.3900
C153 H153 0.9300
C154 C158 1.506(9)
C155 C157 1.513(11)
C155 C156 1.532(12)
C155 H155 0.9800
C156 H15A 0.9600
C156 H15B 0.9600
C156 H15C 0.9600
C157 H15D 0.9600
C157 H15E 0.9600
C157 H15F 0.9600
C158 C159 1.538(12)
C158 C160 1.545(11)
C158 H158 0.9800
C159 H15G 0.9600
C159 H15H 0.9600
C159 H15I 0.9600
C160 H16A 0.9600
C160 H16B 0.9600
C160 H16C 0.9600
C501 C502 1.496(13)
C501 H50A 0.9600
C501 H50B 0.9600
C501 H50C 0.9600
C502 C503 1.539(13)
C502 H50D 0.9700
C502 H50E 0.9700
C503 C504 1.537(13)
C503 H50F 0.9700
C503 H50G 0.9700
C504 C505 1.547(14)
C504 H50H 0.9700
C504 H50I 0.9700
C505 H50J 0.9600
C505 H50K 0.9600
C505 H50L 0.9600
C601 C602 1.558(14)
C601 H60D 0.9600
C601 H60E 0.9600
C601 H60F 0.9600
C602 C603 1.498(14)
C602 H60G 0.9700
C602 H60H 0.9700
C603 C604 1.515(13)
C603 H60I 0.9700
C603 H60J 0.9700
C604 C605 1.491(14)
C604 H60K 0.9700
C604 H60L 0.9700
C605 H60M 0.9600
C605 H60N 0.9600
C605 H60O 0.9600

loop_
_geom_torsion_atom_site_label_1
_geom_torsion_atom_site_label_2
_geom_torsion_atom_site_label_3
_geom_torsion_atom_site_label_4
_geom_torsion
C2 Ru1 Cl1 Ag1 -131.5(3)
C1 Ru1 Cl1 Ag1 139.2(2)
C6 Ru1 Cl1 Ag1 37.2(3)
C5 Ru1 Cl1 Ag1 -20.4(3)
C7 Ru1 Cl1 Ag1 32.91(18)
C4 Ru1 Cl1 Ag1 -30.32(19)
C3 Ru1 Cl1 Ag1 -1.33(17)
C34 Ag1 Cl1 Ru1 177.9(2)
O3 Ag1 Cl1 Ru1 6.29(14)
C2 Ru1 C1 O1 109(8)
C6 Ru1 C1 O1 -25(8)
C5 Ru1 C1 O1 6(9)
C7 Ru1 C1 O1 -62(8)
C4 Ru1 C1 O1 -6(9)
C3 Ru1 C1 O1 -74(8)
Cl1 Ru1 C1 O1 -159(8)
C1 Ru1 C2 O2 137(100)
C6 Ru1 C2 O2 -127(47)
C5 Ru1 C2 O2 -103(47)
C7 Ru1 C2 O2 -75(47)
C4 Ru1 C2 O2 -64(47)
C3 Ru1 C2 O2 -41(47)
Cl1 Ru1 C2 O2 41(47)
C2 Ru1 C3 O3 76.4(7)
C1 Ru1 C3 O3 -100.4(7)
C6 Ru1 C3 O3 -159.2(7)
C5 Ru1 C3 O3 156.5(7)
C7 Ru1 C3 O3 -119.6(7)
C4 Ru1 C3 O3 117.1(7)
Cl1 Ru1 C3 O3 -10.3(6)
C2 Ru1 C3 C4 -40.7(5)
C1 Ru1 C3 C4 142.5(5)
C6 Ru1 C3 C4 83.7(4)
C5 Ru1 C3 C4 39.4(4)
C7 Ru1 C3 C4 123.3(5)
Cl1 Ru1 C3 C4 -127.4(4)
C2 Ru1 C3 C7 -164.0(4)
C1 Ru1 C3 C7 19.3(6)
C6 Ru1 C3 C7 -39.5(3)
C5 Ru1 C3 C7 -83.8(4)
C4 Ru1 C3 C7 -123.3(5)
Cl1 Ru1 C3 C7 109.4(3)
O3 C3 C4 C5 174.5(6)
C7 C3 C4 C5 -10.9(7)
Ru1 C3 C4 C5 -63.0(4)
O3 C3 C4 C8 7.8(10)
C7 C3 C4 C8 -177.6(5)
Ru1 C3 C4 C8 130.4(6)
O3 C3 C4 Ru1 -122.5(6)
C7 C3 C4 Ru1 52.1(4)
C2 Ru1 C4 C5 -95.2(4)
C1 Ru1 C4 C5 17.9(9)
C6 Ru1 C4 C5 38.7(4)
C7 Ru1 C4 C5 81.4(4)
C3 Ru1 C4 C5 115.3(5)
Cl1 Ru1 C4 C5 170.1(3)
C2 Ru1 C4 C3 149.5(4)
C1 Ru1 C4 C3 -97.4(8)
C6 Ru1 C4 C3 -76.7(4)
C5 Ru1 C4 C3 -115.3(5)
C7 Ru1 C4 C3 -34.0(4)
Cl1 Ru1 C4 C3 54.7(4)
C2 Ru1 C4 C8 27.6(6)
C1 Ru1 C4 C8 140.7(7)
C6 Ru1 C4 C8 161.4(6)
C5 Ru1 C4 C8 122.8(7)
C7 Ru1 C4 C8 -155.9(6)
C3 Ru1 C4 C8 -121.9(7)
Cl1 Ru1 C4 C8 -67.2(5)
C3 C4 C5 C6 6.8(7)
C8 C4 C5 C6 172.3(6)
Ru1 C4 C5 C6 -62.4(4)
C3 C4 C5 C27 -162.3(5)
C8 C4 C5 C27 3.2(10)
Ru1 C4 C5 C27 128.5(6)
C3 C4 C5 Ru1 69.2(4)
C8 C4 C5 Ru1 -125.3(6)
C2 Ru1 C5 C4 92.3(4)
C1 Ru1 C5 C4 -172.1(4)
C6 Ru1 C5 C4 -116.3(5)
C7 Ru1 C5 C4 -78.6(4)
C3 Ru1 C5 C4 -37.4(4)
Cl1 Ru1 C5 C4 -15.7(5)
C2 Ru1 C5 C6 -151.4(4)
C1 Ru1 C5 C6 -55.8(5)
C7 Ru1 C5 C6 37.7(3)
C4 Ru1 C5 C6 116.3(5)
C3 Ru1 C5 C6 78.9(4)
Cl1 Ru1 C5 C6 100.6(4)
C2 Ru1 C5 C27 -30.8(6)
C1 Ru1 C5 C27 64.8(6)
C6 Ru1 C5 C27 120.6(7)
C7 Ru1 C5 C27 158.3(6)
C4 Ru1 C5 C27 -123.1(7)
C3 Ru1 C5 C27 -160.5(6)
Cl1 Ru1 C5 C27 -138.8(4)
C4 C5 C6 C7 0.2(7)
C27 C5 C6 C7 169.4(5)
Ru1 C5 C6 C7 -63.8(4)
C4 C5 C6 C20 -173.8(5)
C27 C5 C6 C20 -4.6(10)
Ru1 C5 C6 C20 122.2(6)
C4 C5 C6 Ru1 64.0(4)
C27 C5 C6 Ru1 -126.8(6)
C2 Ru1 C6 C7 157.3(5)
C1 Ru1 C6 C7 -109.1(4)
C5 Ru1 C6 C7 116.9(5)
C4 Ru1 C6 C7 78.8(4)
C3 Ru1 C6 C7 37.9(3)
Cl1 Ru1 C6 C7 -6.9(5)
C2 Ru1 C6 C5 40.5(6)
C1 Ru1 C6 C5 134.0(4)
C7 Ru1 C6 C5 -116.9(5)
C4 Ru1 C6 C5 -38.0(3)
C3 Ru1 C6 C5 -78.9(4)
Cl1 Ru1 C6 C5 -123.8(3)
C2 Ru1 C6 C20 -80.1(6)
C1 Ru1 C6 C20 13.4(5)
C5 Ru1 C6 C20 -120.6(6)
C7 Ru1 C6 C20 122.5(7)
C4 Ru1 C6 C20 -158.7(6)
C3 Ru1 C6 C20 160.5(6)
Cl1 Ru1 C6 C20 115.6(4)
C5 C6 C7 C3 -7.0(7)
C20 C6 C7 C3 167.0(5)
Ru1 C6 C7 C3 -69.6(4)
C5 C6 C7 C14 -176.5(5)
C20 C6 C7 C14 -2.6(10)
Ru1 C6 C7 C14 120.9(6)
C5 C6 C7 Ru1 62.5(4)
C20 C6 C7 Ru1 -123.5(6)
O3 C3 C7 C6 -174.5(6)
C4 C3 C7 C6 11.0(7)
Ru1 C3 C7 C6 63.3(4)
O3 C3 C7 C14 -4.3(10)
C4 C3 C7 C14 -178.8(5)
Ru1 C3 C7 C14 -126.5(5)
O3 C3 C7 Ru1 122.1(6)
C4 C3 C7 Ru1 -52.3(4)
C2 Ru1 C7 C6 -69.6(12)
C1 Ru1 C7 C6 77.7(4)
C5 Ru1 C7 C6 -38.4(4)
C4 Ru1 C7 C6 -81.1(4)
C3 Ru1 C7 C6 -114.8(5)
Cl1 Ru1 C7 C6 175.0(3)
C2 Ru1 C7 C3 45.2(12)
C1 Ru1 C7 C3 -167.5(4)
C6 Ru1 C7 C3 114.8(5)
C5 Ru1 C7 C3 76.4(4)
C4 Ru1 C7 C3 33.7(3)
Cl1 Ru1 C7 C3 -70.2(3)
C2 Ru1 C7 C14 167.6(10)
C1 Ru1 C7 C14 -45.0(5)
C6 Ru1 C7 C14 -122.7(7)
C5 Ru1 C7 C14 -161.1(6)
C4 Ru1 C7 C14 156.1(6)
C3 Ru1 C7 C14 122.5(6)
Cl1 Ru1 C7 C14 52.2(5)
C5 C4 C8 C9 131.6(6)
C3 C4 C8 C9 -64.5(7)
Ru1 C4 C8 C9 37.7(7)
C5 C4 C8 C13 -52.1(8)
C3 C4 C8 C13 111.7(6)
Ru1 C4 C8 C13 -146.0(4)
C13 C8 C9 C10 0.0
C4 C8 C9 C10 176.3(5)
C8 C9 C10 C11 0.0
C9 C10 C11 C12 0.0
C10 C11 C12 C13 0.0
C11 C12 C13 C8 0.0
C9 C8 C13 C12 0.0
C4 C8 C13 C12 -176.3(5)
C6 C7 C14 C15 -43.4(8)
C3 C7 C14 C15 148.5(5)
Ru1 C7 C14 C15 47.9(6)
C6 C7 C14 C19 136.7(5)
C3 C7 C14 C19 -31.5(7)
Ru1 C7 C14 C19 -132.1(4)
C19 C14 C15 C16 0.0
C7 C14 C15 C16 -180.0(5)
C14 C15 C16 C17 0.0
C15 C16 C17 C18 0.0
C16 C17 C18 C19 0.0
C17 C18 C19 C14 0.0
C15 C14 C19 C18 0.0
C7 C14 C19 C18 180.0(5)
C7 C6 C20 C21 135.6(5)
C5 C6 C20 C21 -51.4(7)
Ru1 C6 C20 C21 40.5(6)
C7 C6 C20 C25 -42.4(7)
C5 C6 C20 C25 130.5(5)
Ru1 C6 C20 C25 -137.6(4)
C25 C20 C21 C22 0.0
C6 C20 C21 C22 -178.0(5)
C20 C21 C22 C23 0.0
C21 C22 C23 O4 177.5(6)
C21 C22 C23 C24 0.0
O4 C23 C24 C25 -177.8(5)
C22 C23 C24 C25 0.0
C23 C24 C25 C20 0.0
C21 C20 C25 C24 0.0
C6 C20 C25 C24 178.1(5)
C4 C5 C27 C28 -54.9(7)
C6 C5 C27 C28 137.9(5)
Ru1 C5 C27 C28 43.6(7)
C4 C5 C27 C32 123.5(6)
C6 C5 C27 C32 -43.7(8)
Ru1 C5 C27 C32 -138.0(4)
C32 C27 C28 C29 0.0
C5 C27 C28 C29 178.4(5)
C27 C28 C29 C30 0.0
C28 C29 C30 O5 178.6(5)
C28 C29 C30 C31 0.0
O5 C30 C31 C32 -178.5(6)
C29 C30 C31 C32 0.0
C30 C31 C32 C27 0.0
C28 C27 C32 C31 0.0
C5 C27 C32 C31 -178.4(5)
O3 Ag1 C34 N2 -86.9(7)
Cl1 Ag1 C34 N2 107.8(6)
O3 Ag1 C34 N1 96.0(6)
Cl1 Ag1 C34 N1 -69.3(6)
N1 C35 C36 N2 0.2(7)
C42 C37 C38 C39 0.0
N1 C37 C38 C39 -177.0(5)
C42 C37 C38 C43 -178.1(7)
N1 C37 C38 C43 4.9(7)
C37 C38 C39 C40 0.0
C43 C38 C39 C40 178.1(7)
C38 C39 C40 C41 0.0
C39 C40 C41 C42 0.0
C40 C41 C42 C37 0.0
C40 C41 C42 C46 179.2(6)
C38 C37 C42 C41 0.0
N1 C37 C42 C41 176.9(5)
C38 C37 C42 C46 -179.2(6)
N1 C37 C42 C46 -2.3(7)
C37 C38 C43 C44 -130.8(8)
C39 C38 C43 C44 51.1(10)
C37 C38 C43 C45 105.9(8)
C39 C38 C43 C45 -72.2(9)
C41 C42 C46 C48 -58.8(9)
C37 C42 C46 C48 120.4(8)
C41 C42 C46 C47 65.1(9)
C37 C42 C46 C47 -115.7(7)
C54 C49 C50 C51 0.0
N2 C49 C50 C51 179.6(5)
C54 C49 C50 C55 178.8(5)
N2 C49 C50 C55 -1.6(6)
C49 C50 C51 C52 0.0
C55 C50 C51 C52 -178.8(5)
C50 C51 C52 C53 0.0
C51 C52 C53 C54 0.0
C52 C53 C54 C49 0.0
C52 C53 C54 C58 179.3(6)
C50 C49 C54 C53 0.0
N2 C49 C54 C53 -179.6(5)
C50 C49 C54 C58 -179.3(6)
N2 C49 C54 C58 1.1(6)
C51 C50 C55 C57 -43.0(8)
C49 C50 C55 C57 138.2(6)
C51 C50 C55 C56 80.2(7)
C49 C50 C55 C56 -98.6(7)
C53 C54 C58 C59 -77.5(8)
C49 C54 C58 C59 101.8(7)
C53 C54 C58 C60 48.0(8)
C49 C54 C58 C60 -132.8(6)
N2 C34 N1 C35 -0.1(7)
Ag1 C34 N1 C35 177.7(4)
N2 C34 N1 C37 179.5(5)
Ag1 C34 N1 C37 -2.7(9)
C36 C35 N1 C34 -0.1(8)
C36 C35 N1 C37 -179.7(6)
C38 C37 N1 C34 94.4(6)
C42 C37 N1 C34 -82.6(7)
C38 C37 N1 C35 -86.0(7)
C42 C37 N1 C35 97.1(6)
N1 C34 N2 C36 0.2(7)
Ag1 C34 N2 C36 -177.3(5)
N1 C34 N2 C49 -179.4(5)
Ag1 C34 N2 C49 3.0(9)
C35 C36 N2 C34 -0.3(7)
C35 C36 N2 C49 179.4(5)
C50 C49 N2 C34 90.3(6)
C54 C49 N2 C34 -90.1(6)
C50 C49 N2 C36 -89.4(6)
C54 C49 N2 C36 90.2(6)
C4 C3 O3 Ag1 106.5(6)
C7 C3 O3 Ag1 -66.9(8)
Ru1 C3 O3 Ag1 20.3(8)
C34 Ag1 O3 C3 176.0(5)
Cl1 Ag1 O3 C3 -15.4(5)
C24 C23 O4 C26 -175.8(7)
C22 C23 O4 C26 6.5(10)
C29 C30 O5 C33 -172.8(6)
C31 C30 O5 C33 5.7(9)
C102 Ru2 Cl2 Ag2 -140.6(3)
C101 Ru2 Cl2 Ag2 130.1(3)
C106 Ru2 Cl2 Ag2 -38.0(3)
C105 Ru2 Cl2 Ag2 20.3(3)
C104 Ru2 Cl2 Ag2 28.42(19)
C107 Ru2 Cl2 Ag2 -35.26(18)
C103 Ru2 Cl2 Ag2 -1.37(17)
C134 Ag2 Cl2 Ru2 -175.6(2)
O103 Ag2 Cl2 Ru2 -1.93(14)
C102 Ru2 C101 O101 -162(100)
C106 Ru2 C101 O101 101(27)
C105 Ru2 C101 O101 76(27)
C104 Ru2 C101 O101 37(27)
C107 Ru2 C101 O101 51(27)
C103 Ru2 C101 O101 15(27)
Cl2 Ru2 C101 O101 -67(27)
C101 Ru2 C102 O102 -88(8)
C106 Ru2 C102 O102 45(8)
C105 Ru2 C102 O102 14(8)
C104 Ru2 C102 O102 31(8)
C107 Ru2 C102 O102 82(8)
C103 Ru2 C102 O102 96(8)
Cl2 Ru2 C102 O102 -180(100)
C102 Ru2 C103 O103 97.9(7)
C101 Ru2 C103 O103 -76.9(7)
C106 Ru2 C103 O103 159.9(7)
C105 Ru2 C103 O103 -155.9(7)
C104 Ru2 C103 O103 -116.0(8)
C107 Ru2 C103 O103 119.7(7)
Cl2 Ru2 C103 O103 8.9(6)
C102 Ru2 C103 C104 -146.1(5)
C101 Ru2 C103 C104 39.1(5)
C106 Ru2 C103 C104 -84.2(4)
C105 Ru2 C103 C104 -39.9(4)
C107 Ru2 C103 C104 -124.3(5)
Cl2 Ru2 C103 C104 124.8(4)
C102 Ru2 C103 C107 -21.8(6)
C101 Ru2 C103 C107 163.4(4)
C106 Ru2 C103 C107 40.2(3)
C105 Ru2 C103 C107 84.4(4)
C104 Ru2 C103 C107 124.3(5)
Cl2 Ru2 C103 C107 -110.8(3)
O103 C103 C104 C105 -173.6(6)
C107 C103 C104 C105 11.2(7)
Ru2 C103 C104 C105 63.0(4)
O103 C103 C104 C108 -8.0(9)
C107 C103 C104 C108 176.8(5)
Ru2 C103 C104 C108 -131.4(6)
O103 C103 C104 Ru2 123.3(6)
C107 C103 C104 Ru2 -51.8(4)
C102 Ru2 C104 C105 -23.4(9)
C101 Ru2 C104 C105 94.1(5)
C106 Ru2 C104 C105 -38.4(4)
C107 Ru2 C104 C105 -81.4(4)
C103 Ru2 C104 C105 -114.8(5)
Cl2 Ru2 C104 C105 -171.8(3)
C102 Ru2 C104 C103 91.4(8)
C101 Ru2 C104 C103 -151.2(4)
C106 Ru2 C104 C103 76.4(4)
C105 Ru2 C104 C103 114.8(5)
C107 Ru2 C104 C103 33.3(3)
Cl2 Ru2 C104 C103 -57.0(4)
C102 Ru2 C104 C108 -146.4(7)
C101 Ru2 C104 C108 -29.0(6)
C106 Ru2 C104 C108 -161.4(6)
C105 Ru2 C104 C108 -123.0(7)
C107 Ru2 C104 C108 155.6(6)
C103 Ru2 C104 C108 122.2(7)
Cl2 Ru2 C104 C108 65.2(5)
C103 C104 C105 C106 -7.0(7)
C108 C104 C105 C106 -171.3(6)
Ru2 C104 C105 C106 62.5(4)
C103 C104 C105 C120 165.9(5)
C108 C104 C105 C120 1.6(10)
Ru2 C104 C105 C120 -124.6(6)
C103 C104 C105 Ru2 -69.5(4)
C108 C104 C105 Ru2 126.2(6)
C102 Ru2 C105 C106 53.7(5)
C101 Ru2 C105 C106 149.7(4)
C104 Ru2 C105 C106 -116.6(5)
C107 Ru2 C105 C106 -37.9(3)
C103 Ru2 C105 C106 -79.0(4)
Cl2 Ru2 C105 C106 -103.7(4)
C102 Ru2 C105 C104 170.3(4)
C101 Ru2 C105 C104 -93.7(5)
C106 Ru2 C105 C104 116.6(5)
C107 Ru2 C105 C104 78.7(4)
C103 Ru2 C105 C104 37.6(4)
Cl2 Ru2 C105 C104 12.9(5)
C102 Ru2 C105 C120 -68.1(6)
C101 Ru2 C105 C120 27.9(6)
C106 Ru2 C105 C120 -121.8(7)
C104 Ru2 C105 C120 121.7(7)
C107 Ru2 C105 C120 -159.7(6)
C103 Ru2 C105 C120 159.2(6)
Cl2 Ru2 C105 C120 134.5(4)
C104 C105 C106 C107 -0.1(7)
C120 C105 C106 C107 -172.9(5)
Ru2 C105 C106 C107 63.9(4)
C104 C105 C106 C127 172.3(5)
C120 C105 C106 C127 -0.5(10)
Ru2 C105 C106 C127 -123.8(6)
C104 C105 C106 Ru2 -64.0(4)
C120 C105 C106 Ru2 123.3(6)
C102 Ru2 C106 C105 -136.5(4)
C101 Ru2 C106 C105 -42.4(6)
C104 Ru2 C106 C105 38.1(4)
C107 Ru2 C106 C105 117.0(5)
C103 Ru2 C106 C105 78.8(4)
Cl2 Ru2 C106 C105 121.4(3)
C102 Ru2 C106 C107 106.6(4)
C101 Ru2 C106 C107 -159.4(5)
C105 Ru2 C106 C107 -117.0(5)
C104 Ru2 C106 C107 -78.9(4)
C103 Ru2 C106 C107 -38.2(3)
Cl2 Ru2 C106 C107 4.4(5)
C102 Ru2 C106 C127 -16.6(5)
C101 Ru2 C106 C127 77.5(7)
C105 Ru2 C106 C127 119.9(6)
C104 Ru2 C106 C127 158.0(6)
C107 Ru2 C106 C127 -123.1(7)
C103 Ru2 C106 C127 -161.3(6)
Cl2 Ru2 C106 C127 -118.7(4)
C105 C106 C107 C103 7.0(7)
C127 C106 C107 C103 -165.2(6)
Ru2 C106 C107 C103 69.4(4)
C105 C106 C107 C114 -178.5(6)
C127 C106 C107 C114 9.2(10)
Ru2 C106 C107 C114 -116.1(6)
C105 C106 C107 Ru2 -62.4(4)
C127 C106 C107 Ru2 125.4(6)
O103 C103 C107 C106 173.8(6)
C104 C103 C107 C106 -11.2(7)
Ru2 C103 C107 C106 -63.0(4)
O103 C103 C107 C114 -0.8(10)
C104 C103 C107 C114 174.1(5)
Ru2 C103 C107 C114 122.3(6)
O103 C103 C107 Ru2 -123.2(6)
C104 C103 C107 Ru2 51.8(4)
C102 Ru2 C107 C106 -80.4(4)
C101 Ru2 C107 C106 65.3(13)
C105 Ru2 C107 C106 38.2(4)
C104 Ru2 C107 C106 81.1(4)
C103 Ru2 C107 C106 114.1(5)
Cl2 Ru2 C107 C106 -176.9(3)
C102 Ru2 C107 C103 165.5(4)
C101 Ru2 C107 C103 -48.8(13)
C106 Ru2 C107 C103 -114.1(5)
C105 Ru2 C107 C103 -75.9(4)
C104 Ru2 C107 C103 -33.0(3)
Cl2 Ru2 C107 C103 69.0(3)
C102 Ru2 C107 C114 42.0(5)
C101 Ru2 C107 C114 -172.4(11)
C106 Ru2 C107 C114 122.3(6)
C105 Ru2 C107 C114 160.5(5)
C104 Ru2 C107 C114 -156.6(5)
C103 Ru2 C107 C114 -123.6(6)
Cl2 Ru2 C107 C114 -54.5(4)
C105 C104 C108 C109 52.7(8)
C103 C104 C108 C109 -109.8(6)
Ru2 C104 C108 C109 147.1(4)
C105 C104 C108 C113 -132.2(6)
C103 C104 C108 C113 65.3(7)
Ru2 C104 C108 C113 -37.8(7)
C113 C108 C109 C110 0.0
C104 C108 C109 C110 175.1(5)
C108 C109 C110 C111 0.0
C109 C110 C111 C112 0.0
C110 C111 C112 C113 0.0
C111 C112 C113 C108 0.0
C109 C108 C113 C112 0.0
C104 C108 C113 C112 -175.1(5)
C106 C107 C114 C115 -153.6(5)
C103 C107 C114 C115 19.9(7)
Ru2 C107 C114 C115 118.7(4)
C106 C107 C114 C119 29.4(8)
C103 C107 C114 C119 -157.1(5)
Ru2 C107 C114 C119 -58.3(5)
C119 C114 C115 C116 0.0
C107 C114 C115 C116 -177.0(5)
C114 C115 C116 C117 0.0
C115 C116 C117 C118 0.0
C116 C117 C118 C119 0.0
C117 C118 C119 C114 0.0
C115 C114 C119 C118 0.0
C107 C114 C119 C118 177.0(5)
C106 C105 C120 C121 38.2(8)
C104 C105 C120 C121 -133.4(5)
Ru2 C105 C120 C121 131.3(4)
C106 C105 C120 C125 -141.1(5)
C104 C105 C120 C125 47.4(7)
Ru2 C105 C120 C125 -48.0(6)
C125 C120 C121 C122 0.0
C105 C120 C121 C122 -179.3(5)
C120 C121 C122 C123 0.0
C121 C122 C123 O104 176.3(5)
C121 C122 C123 C124 0.0
O104 C123 C124 C125 -176.6(5)
C122 C123 C124 C125 0.0
C123 C124 C125 C120 0.0
C121 C120 C125 C124 0.0
C105 C120 C125 C124 179.3(5)
C105 C106 C127 C128 -120.7(6)
C107 C106 C127 C128 50.3(7)
Ru2 C106 C127 C128 147.0(4)
C105 C106 C127 C132 57.4(7)
C107 C106 C127 C132 -131.6(6)
Ru2 C106 C127 C132 -34.9(6)
C132 C127 C128 C129 0.0
C106 C127 C128 C129 178.1(5)
C127 C128 C129 C130 0.0
C128 C129 C130 O105 179.5(6)
C128 C129 C130 C131 0.0
O105 C130 C131 C132 -179.4(6)
C129 C130 C131 C132 0.0
C130 C131 C132 C127 0.0
C128 C127 C132 C131 0.0
C106 C127 C132 C131 -178.0(5)
O103 Ag2 C134 N101 -98.5(8)
Cl2 Ag2 C134 N101 68.9(7)
O103 Ag2 C134 N102 82.9(8)
Cl2 Ag2 C134 N102 -109.7(6)
N101 C135 C136 N102 -0.1(9)
C142 C137 C138 C139 0.0
N101 C137 C138 C139 -178.4(7)
C142 C137 C138 C143 -178.8(10)
N101 C137 C138 C143 2.7(11)
C137 C138 C139 C140 0.0
C143 C138 C139 C140 178.9(10)
C138 C139 C140 C141 0.0
C139 C140 C141 C142 0.0
C140 C141 C142 C137 0.0
C140 C141 C142 C146 -173.5(10)
C138 C137 C142 C141 0.0
N101 C137 C142 C141 178.4(7)
C138 C137 C142 C146 173.4(10)
N101 C137 C142 C146 -8.2(10)
C137 C138 C143 C145 133.7(16)
C139 C138 C143 C145 -45(2)
C137 C138 C143 C144 -95.8(13)
C139 C138 C143 C144 85.3(13)
C141 C142 C146 C147 62.9(15)
C137 C142 C146 C147 -110.6(13)
C141 C142 C146 C148 -68.0(14)
C137 C142 C146 C148 118.5(11)
C154 C149 C150 C151 0.0
N102 C149 C150 C151 -176.6(4)
C154 C149 C150 C155 -179.4(5)
N102 C149 C150 C155 4.0(6)
C149 C150 C151 C152 0.0
C155 C150 C151 C152 179.4(5)
C150 C151 C152 C153 0.0
C151 C152 C153 C154 0.0
C152 C153 C154 C149 0.0
C152 C153 C154 C158 -177.9(5)
C150 C149 C154 C153 0.0
N102 C149 C154 C153 176.7(4)
C150 C149 C154 C158 177.8(5)
N102 C149 C154 C158 -5.5(6)
C151 C150 C155 C157 51.9(7)
C149 C150 C155 C157 -128.7(6)
C151 C150 C155 C156 -71.6(8)
C149 C150 C155 C156 107.8(7)
C153 C154 C158 C159 85.3(7)
C149 C154 C158 C159 -92.6(7)
C153 C154 C158 C160 -38.2(8)
C149 C154 C158 C160 143.9(6)
N102 C134 N101 C135 -0.3(9)
Ag2 C134 N101 C135 -179.2(6)
N102 C134 N101 C137 -175.4(8)
Ag2 C134 N101 C137 5.7(12)
C136 C135 N101 C134 0.2(10)
C136 C135 N101 C137 175.4(8)
C138 C137 N101 C134 -93.6(9)
C142 C137 N101 C134 88.0(9)
C138 C137 N101 C135 91.7(9)
C142 C137 N101 C135 -86.7(9)
N101 C134 N102 C136 0.2(8)
Ag2 C134 N102 C136 179.1(6)
N101 C134 N102 C149 -178.7(6)
Ag2 C134 N102 C149 0.1(10)
C135 C136 N102 C134 -0.1(9)
C135 C136 N102 C149 178.8(6)
C150 C149 N102 C134 -85.1(7)
C154 C149 N102 C134 98.2(6)
C150 C149 N102 C136 96.1(6)
C154 C149 N102 C136 -80.5(7)
C104 C103 O103 Ag2 -99.8(7)
C107 C103 O103 Ag2 74.3(8)
Ru2 C103 O103 Ag2 -13.9(8)
C134 Ag2 O103 C103 178.4(5)
Cl2 Ag2 O103 C103 8.8(5)
C122 C123 O104 C126 -3.4(8)
C124 C123 O104 C126 173.1(5)
C131 C130 O105 C133 3.2(11)
C129 C130 O105 C133 -176.2(7)
C501 C502 C503 C504 167(4)
C502 C503 C504 C505 148(5)
C601 C602 C603 C604 89(19)
C602 C603 C604 C605 27(28)
